data_4341316
loop_
_publ_author_name
'Izarova, Natalya V.'
'Maksimovskaya, Raisa I.'
'Willbold, Sabine'
'K\"ogerler, Paul'

_publ_section_title
;
 Tetrapalladium-Containing Polyoxotungstate [Pd(II)4(\a-P2W15O56)2](16-):
 A Comparative Study.
;
_journal_issue 21
_journal_name_full 'Inorganic chemistry'
_journal_page_first 11778
_journal_page_last 11784
_journal_paper_doi 10.1021/ic502080x
_journal_volume 53
_journal_year 2014
_chemical_formula_sum 'H142 Na16 O183 P4 Pd4 W30'
_chemical_formula_weight 9503.96
_chemical_name_systematic
; 
 ? 
;
_space_group_IT_number 2
_symmetry_cell_setting triclinic
_symmetry_space_group_name_Hall '-P 1'
_symmetry_space_group_name_H-M 'P -1'
_atom_sites_solution_hydrogens notdet
_atom_sites_solution_primary direct
_atom_sites_solution_secondary difmap
_audit_creation_method SHELXL-97
_cell_angle_alpha 83.9425(17)
_cell_angle_beta 76.5160(19)
_cell_angle_gamma 60.514(2)
_cell_formula_units_Z 1
_cell_length_a 14.0333(3)
_cell_length_b 14.0985(3)
_cell_length_c 25.2703(5)
_cell_measurement_reflns_used 37076
_cell_measurement_temperature 120.00(14)
_cell_measurement_theta_max 28.5360
_cell_measurement_theta_min 3.0620
_cell_volume 4231.89(18)
_computing_cell_refinement
;
CrysAlisPro, Agilent Technologies,
Version 1.171.36.28 (release 01-02-2013 CrysAlis171 .NET)
(compiled Feb  1 2013,16:14:44)
;
_computing_data_collection
;
CrysAlisPro, Agilent Technologies,
Version 1.171.36.28 (release 01-02-2013 CrysAlis171 .NET)
(compiled Feb  1 2013,16:14:44)
;
_computing_data_reduction
;
CrysAlisPro, Agilent Technologies,
Version 1.171.36.28 (release 01-02-2013 CrysAlis171 .NET)
(compiled Feb  1 2013,16:14:44)
;
_computing_structure_refinement 'SHELXL-97 (Sheldrick, 2008)'
_computing_structure_solution 'SHELXS-97 (Sheldrick, 2008)'
_diffrn_ambient_temperature 120.00(14)
_diffrn_detector_area_resol_mean 10.4623
_diffrn_measured_fraction_theta_full 0.985
_diffrn_measured_fraction_theta_max 0.985
_diffrn_measurement_device_type 'SuperNova, Dual, Cu at zero, Atlas'
_diffrn_measurement_method '\w scans'
_diffrn_radiation_monochromator mirror
_diffrn_radiation_source 'SuperNova (Mo) X-ray Source'
_diffrn_radiation_type MoK\a
_diffrn_radiation_wavelength 0.71073
_diffrn_reflns_av_R_equivalents 0.0722
_diffrn_reflns_av_sigmaI/netI 0.0457
_diffrn_reflns_limit_h_max 16
_diffrn_reflns_limit_h_min -16
_diffrn_reflns_limit_k_max 16
_diffrn_reflns_limit_k_min -16
_diffrn_reflns_limit_l_max 30
_diffrn_reflns_limit_l_min -30
_diffrn_reflns_number 75309
_diffrn_reflns_theta_full 25.03
_diffrn_reflns_theta_max 25.03
_diffrn_reflns_theta_min 4.09
_exptl_absorpt_coefficient_mu 20.912
_exptl_absorpt_correction_T_max 0.3732
_exptl_absorpt_correction_T_min 0.0822
_exptl_absorpt_correction_type multi-scan
_exptl_absorpt_process_details
;
CrysAlisPro, Agilent Technologies,
Version 1.171.36.28 (release 01-02-2013 CrysAlis171 .NET)
(compiled Feb  1 2013,16:14:44)
Empirical absorption correction using spherical harmonics,
 implemented in SCALE3 ABSPACK scaling algorithm.
;
_exptl_crystal_colour brown
_exptl_crystal_density_diffrn 3.729
_exptl_crystal_density_method 'not measured'
_exptl_crystal_description plate
_exptl_crystal_F_000 4246
_exptl_crystal_size_max 0.13
_exptl_crystal_size_mid 0.06
_exptl_crystal_size_min 0.06
_refine_diff_density_max 3.876
_refine_diff_density_min -3.061
_refine_diff_density_rms 0.479
_refine_ls_extinction_method none
_refine_ls_goodness_of_fit_ref 1.109
_refine_ls_matrix_type full
_refine_ls_number_parameters 663
_refine_ls_number_reflns 14717
_refine_ls_number_restraints 24
_refine_ls_restrained_S_all 1.108
_refine_ls_R_factor_all 0.0781
_refine_ls_R_factor_gt 0.0722
_refine_ls_shift/su_max 0.001
_refine_ls_shift/su_mean 0.000
_refine_ls_structure_factor_coef Fsqd
_refine_ls_weighting_details 'calc w=1/[\s^2^(Fo^2^)+(0.0665P)^2^+401.3832P] where P=(Fo^2^+2Fc^2^)/3'
_refine_ls_weighting_scheme calc
_refine_ls_wR_factor_gt 0.1829
_refine_ls_wR_factor_ref 0.1874
_reflns_number_gt 13246
_reflns_number_total 14717
_reflns_threshold_expression >2sigma(I)
_cod_data_source_file ic502080x_si_002.cif
_cod_data_source_block Pd4(P2W15)2
_cod_depositor_comments 'Adding full bibliography for 4341316.cif.'
_cod_original_cell_volume 4231.88(16)
_cod_original_sg_symbol_H-M P-1
_cod_database_code 4341316

loop_
_symmetry_equiv_pos_as_xyz
'x, y, z'
'-x, -y, -z'

loop_
_atom_site_label
_atom_site_type_symbol
_atom_site_fract_x
_atom_site_fract_y
_atom_site_fract_z
_atom_site_U_iso_or_equiv
_atom_site_adp_type
_atom_site_occupancy
_atom_site_symmetry_multiplicity
_atom_site_calc_flag
_atom_site_refinement_flags
Pd1 Pd 0.69961(17) -0.16609(16) 0.52421(9) 0.0106(4) Uani 0.66 1 d P
Pd2 Pd 0.55013(16) 0.07918(15) 0.49004(8) 0.0096(4) Uani 0.67 1 d P
Pd1A Pd 0.6219(5) -0.0419(5) 0.5067(3) 0.0158(13) Uani 0.23 1 d P
Pd2A Pd 0.4810(6) 0.2040(6) 0.4718(3) 0.0214(14) Uani 0.23 1 d P
Pd1B Pd 0.4299(10) 0.1214(10) 0.4832(5) 0.009(2) Uani 0.11 1 d PU
Pd2B Pd 0.6793(12) 0.0390(12) 0.4968(6) 0.022(3) Uani 0.11 1 d P
W1 W 0.86485(6) -0.16521(6) 0.39269(3) 0.01610(18) Uani 1 1 d .
W2 W 0.69889(7) 0.11024(7) 0.35587(3) 0.01847(19) Uani 1 1 d .
W3 W 0.42851(7) 0.20410(6) 0.33903(3) 0.01906(19) Uani 1 1 d .
W4 W 0.31217(6) 0.02502(6) 0.36218(3) 0.01668(18) Uani 1 1 d .
W5 W 0.47286(6) -0.24245(6) 0.40051(3) 0.01522(18) Uani 1 1 d .
W6 W 0.75362(7) -0.34168(6) 0.41558(3) 0.01780(19) Uani 1 1 d .
W7 W 0.97454(6) -0.25212(7) 0.24404(3) 0.01877(19) Uani 1 1 d .
W8 W 0.81005(7) 0.02404(7) 0.20687(3) 0.0221(2) Uani 1 1 d .
W9 W 0.53933(7) 0.11656(7) 0.19063(4) 0.0237(2) Uani 1 1 d .
W10 W 0.42304(7) -0.06356(7) 0.21390(3) 0.01873(19) Uani 1 1 d .
W11 W 0.58149(7) -0.33035(7) 0.25198(3) 0.01949(19) Uani 1 1 d .
W12 W 0.86167(7) -0.42737(7) 0.26679(3) 0.0227(2) Uani 1 1 d .
W13 W 0.92685(19) -0.34804(18) 0.12609(11) 0.0155(5) Uani 0.34 1 d P
W14 W 0.91114(11) -0.19232(11) 0.10679(6) 0.0258(3) Uani 0.66 1 d P
W15 W 0.7722(2) -0.0850(2) 0.08860(12) 0.0166(5) Uani 0.34 1 d P
W16 W 0.64514(11) -0.10291(11) 0.09221(5) 0.0253(3) Uani 0.66 1 d P
W17 W 0.6602(2) -0.25689(18) 0.11117(10) 0.0151(5) Uani 0.34 1 d P
W18 W 0.80116(11) -0.36528(11) 0.12863(6) 0.0248(3) Uani 0.66 1 d P
P1 P 0.5836(4) -0.0649(4) 0.38479(19) 0.0098(9) Uani 1 1 d .
P2 P 0.7034(4) -0.1586(4) 0.2230(2) 0.0128(9) Uani 1 1 d .
O1P1 O 0.7027(16) -0.1630(16) 0.3794(8) 0.014(4) Uiso 0.66 1 d P
O2P1 O 0.5842(15) 0.0333(15) 0.3528(8) 0.013(4) Uiso 0.66 1 d P
O3P1 O 0.5033(16) -0.0937(16) 0.3707(8) 0.015(4) Uiso 0.66 1 d P
O1P3 O 0.691(3) -0.063(3) 0.3656(15) 0.015(8) Uiso 0.34 1 d P
O2P3 O 0.490(3) 0.011(3) 0.3572(13) 0.005(6) Uiso 0.34 1 d P
O3P3 O 0.610(4) -0.180(4) 0.3812(18) 0.025(9) Uiso 0.34 1 d P
O1P2 O 0.7970(18) -0.2369(18) 0.2515(9) 0.023(5) Uiso 0.66 1 d P
O2P2 O 0.6790(17) -0.0383(17) 0.2251(8) 0.020(4) Uiso 0.66 1 d P
O3P2 O 0.6004(16) -0.1706(16) 0.2403(8) 0.014(4) Uiso 0.66 1 d P
O1P4 O 0.778(3) -0.131(3) 0.2375(17) 0.021(9) Uiso 0.34 1 d P
O2P4 O 0.590(3) -0.071(3) 0.2237(15) 0.015(8) Uiso 0.34 1 d P
O3P4 O 0.703(4) -0.263(4) 0.2541(18) 0.025(9) Uiso 0.34 1 d P
O1OT O 0.3030(14) -0.0199(13) 0.1927(7) 0.032(4) Uiso 1 1 d .
O1T O 0.9949(14) -0.1985(14) 0.4032(7) 0.038(4) Uiso 1 1 d .
O2T O 0.7579(14) 0.1943(14) 0.3508(7) 0.037(4) Uiso 1 1 d .
O3T O 0.3420(14) 0.3364(14) 0.3234(7) 0.035(4) Uiso 1 1 d .
O4T O 0.1761(14) 0.0794(13) 0.3571(7) 0.034(4) Uiso 1 1 d .
O5T O 0.4228(13) -0.3305(13) 0.4171(7) 0.032(4) Uiso 1 1 d .
O6T O 0.8210(13) -0.4722(13) 0.4383(6) 0.029(3) Uiso 1 1 d .
O7T O 1.1141(14) -0.2979(14) 0.2379(7) 0.035(4) Uiso 1 1 d .
O8T O 0.8802(13) 0.0943(13) 0.1828(6) 0.030(3) Uiso 1 1 d .
O9T O 0.4665(13) 0.2378(13) 0.1609(6) 0.029(3) Uiso 1 1 d .
O1D1 O 0.7812(13) -0.1207(13) 0.4593(6) 0.029(3) Uiso 1 1 d .
O11T O 0.5414(13) -0.4262(13) 0.2514(6) 0.031(4) Uiso 1 1 d .
O12T O 0.9424(13) -0.5641(13) 0.2729(7) 0.032(4) Uiso 1 1 d .
O12 O 0.8161(17) -0.0294(17) 0.3612(8) 0.051(5) Uiso 1 1 d .
O13T O 1.051(4) -0.452(4) 0.0887(19) 0.031(10) Uiso 0.34 1 d P
O135 O 0.907(4) -0.226(3) 0.0748(18) 0.023(9) Uiso 0.34 1 d P
O137 O 0.827(3) -0.361(3) 0.0895(16) 0.010(7) Uiso 0.34 1 d P
O14T O 1.022(2) -0.199(2) 0.0580(10) 0.031(5) Uiso 0.66 1 d P
O146 O 0.791(2) -0.116(2) 0.0681(11) 0.018(6) Uiso 0.66 1 d P
O148 O 0.920(2) -0.331(2) 0.0966(12) 0.031(6) Uiso 0.66 1 d P
O15T O 0.799(3) -0.021(3) 0.0262(17) 0.023(9) Uiso 0.34 1 d P
O157 O 0.710(3) -0.160(3) 0.0631(17) 0.020(9) Uiso 0.34 1 d P
O16 O 0.8784(19) -0.3077(19) 0.4080(9) 0.061(6) Uiso 1 1 d .
O16T O 0.589(2) -0.055(2) 0.0346(10) 0.033(6) Uiso 0.66 1 d P
O168 O 0.704(2) -0.2593(18) 0.0830(10) 0.022(5) Uiso 0.66 1 d P
O17 O 0.9265(17) -0.2229(17) 0.3152(8) 0.052(5) Uiso 1 1 d .
O17T O 0.616(4) -0.300(4) 0.0656(19) 0.030(10) Uiso 0.34 1 d P
O18T O 0.845(2) -0.479(2) 0.0940(10) 0.033(6) Uiso 0.66 1 d P
O2D2 O 0.6369(13) 0.1220(13) 0.4267(6) 0.031(4) Uiso 1 1 d .
O23 O 0.562(2) 0.219(2) 0.3383(11) 0.074(7) Uiso 1 1 d .
O28 O 0.750(2) 0.076(2) 0.2753(10) 0.067(6) Uiso 1 1 d .
O3D1 O 0.3884(14) 0.2059(14) 0.4113(7) 0.036(4) Uiso 1 1 d .
O34 O 0.3549(19) 0.1270(19) 0.3329(10) 0.063(6) Uiso 1 1 d .
O39 O 0.4998(18) 0.1639(18) 0.2604(9) 0.056(5) Uiso 1 1 d .
O4P1 O 0.5366(11) -0.0290(11) 0.4481(5) 0.016(3) Uiso 1 1 d .
O4D1 O 0.2956(12) 0.0634(12) 0.4302(6) 0.026(3) Uiso 1 1 d .
O4P2 O 0.7484(12) -0.1931(12) 0.1597(6) 0.023(3) Uiso 1 1 d .
O45 O 0.3375(19) -0.1215(18) 0.3828(9) 0.059(6) Uiso 1 1 d .
O5D2 O 0.4431(12) -0.1834(12) 0.4660(6) 0.027(3) Uiso 1 1 d .
O56 O 0.625(2) -0.325(2) 0.3973(10) 0.073(7) Uiso 1 1 d .
O6D1 O 0.6893(13) -0.2685(13) 0.4790(7) 0.032(4) Uiso 1 1 d .
O78 O 0.9149(18) -0.1023(17) 0.2304(9) 0.055(5) Uiso 1 1 d .
O89 O 0.678(2) 0.126(2) 0.1787(10) 0.066(6) Uiso 1 1 d .
O101 O 0.4560(17) -0.2130(17) 0.2232(8) 0.051(5) Uiso 1 1 d .
O106 O 0.5260(15) -0.1150(15) 0.1431(8) 0.043(4) Uiso 1 1 d .
O112 O 0.7198(17) -0.4008(17) 0.2701(8) 0.052(5) Uiso 1 1 d .
O117 O 0.6616(13) -0.3440(13) 0.1750(6) 0.029(3) Uiso 1 1 d .
O123 O 0.8806(14) -0.4186(13) 0.1871(7) 0.033(4) Uiso 1 1 d .
O410 O 0.3709(17) -0.0316(17) 0.2856(8) 0.052(5) Uiso 1 1 d .
O511 O 0.5172(18) -0.2799(18) 0.3216(9) 0.056(5) Uiso 1 1 d .
O612 O 0.8251(19) -0.3873(19) 0.3364(9) 0.062(6) Uiso 1 1 d .
O712 O 0.9851(17) -0.3931(17) 0.2505(9) 0.053(5) Uiso 1 1 d .
O713 O 0.9755(15) -0.2690(15) 0.1679(7) 0.040(4) Uiso 1 1 d .
O814 O 0.8494(14) -0.0547(13) 0.1373(7) 0.033(4) Uiso 1 1 d .
O910 O 0.4508(16) 0.0541(16) 0.2070(8) 0.047(5) Uiso 1 1 d .
O915 O 0.6178(12) 0.0229(12) 0.1249(6) 0.026(3) Uiso 1 1 d .
Na1 Na 0.9456(9) -0.6633(9) 0.4506(5) 0.049(3) Uani 1 1 d .
Na2 Na 1.0533(10) -0.7411(11) 0.3115(6) 0.061(3) Uani 1 1 d .
Na3 Na 0.3448(11) -0.4503(9) 0.4195(6) 0.058(3) Uani 1 1 d .
Na4 Na 0.2354(17) 0.5163(16) 0.2887(9) 0.043(5) Uani 0.50 1 d P
Na5 Na 0.946(2) 0.224(2) 0.1801(10) 0.057(6) Uani 0.50 1 d PU
Na6 Na 1.0000 -1.0000 0.5000 0.066(9) Uani 0.50 2 d SPU
Na7 Na 0.339(3) 0.432(3) 0.1498(14) 0.025(7) Uani 0.25 1 d PU
O1W O 1.0884(17) -0.4698(17) 0.3522(8) 0.051(5) Uiso 1 1 d .
O2W O 0.6861(18) -0.5534(17) 0.3702(9) 0.055(5) Uiso 1 1 d .
O3W O 0.2515(16) -0.5549(15) 0.4363(8) 0.043(4) Uiso 1 1 d .
O4W O 1.212(2) -0.7623(19) 0.2482(10) 0.039(5) Uiso 0.75 1 d P
O5W O 1.0911(18) -0.6658(17) 0.3803(9) 0.031(5) Uiso 0.75 1 d P
O6W O 1.0513(18) -0.8495(18) 0.4767(9) 0.033(5) Uiso 0.75 1 d P
O7W O 0.4949(19) -0.5470(18) 0.3486(9) 0.036(5) Uiso 0.75 1 d P
O8W O 1.136(6) -1.130(6) 0.432(3) 0.038(16) Uiso 0.25 1 d P
O9W O 0.783(2) 0.323(2) 0.2586(10) 0.067(6) Uiso 1 1 d .
O10W O 0.250(2) -0.187(2) 0.3039(10) 0.040(6) Uiso 0.75 1 d P
O11W O 0.981(2) -0.587(2) 0.5153(10) 0.046(6) Uiso 0.75 1 d P
O12W O 0.902(2) -0.720(2) 0.3794(10) 0.042(6) Uiso 0.75 1 d P
O13W O 0.034(2) -0.029(2) 0.2972(12) 0.026(7) Uiso 0.50 1 d P
O14W O 0.601(3) 0.340(3) 0.2235(14) 0.036(8) Uiso 0.50 1 d P
O15W O 1.030(3) -0.657(2) 0.1536(12) 0.061(8) Uiso 0.75 1 d P
O16W O 0.240(3) 0.628(3) 0.3466(13) 0.032(7) Uiso 0.50 1 d P
O17W O 0.204(3) 0.434(3) 0.2286(14) 0.038(8) Uiso 0.50 1 d P
O18W O 1.032(3) -0.842(3) 0.2513(13) 0.062(8) Uiso 0.75 1 d P
O19W O 0.381(3) 0.503(3) 0.2160(17) 0.030(9) Uiso 0.38 1 d P
O20W O 0.985(4) -0.950(3) 0.4086(17) 0.054(10) Uiso 0.50 1 d P
O21W O 0.194(4) -0.331(4) 0.4784(18) 0.059(11) Uiso 0.50 1 d P
O22W O 0.432(3) 0.473(3) 0.2812(16) 0.048(9) Uiso 0.50 1 d P
O23W O 0.320(4) 0.717(3) 0.1937(17) 0.054(10) Uiso 0.50 1 d P
O24W O 1.158(3) -0.824(3) 0.1809(16) 0.050(10) Uiso 0.50 1 d P

loop_
_atom_site_aniso_label
_atom_site_aniso_U_11
_atom_site_aniso_U_22
_atom_site_aniso_U_33
_atom_site_aniso_U_23
_atom_site_aniso_U_13
_atom_site_aniso_U_12
Pd1 0.0087(9) 0.0071(10) 0.0177(11) 0.0014(8) -0.0066(8) -0.0036(8)
Pd2 0.0096(10) 0.0055(10) 0.0162(10) 0.0013(8) -0.0058(8) -0.0044(8)
Pd1A 0.019(3) 0.013(3) 0.022(3) 0.002(3) -0.010(3) -0.010(3)
Pd2A 0.023(3) 0.018(3) 0.026(4) 0.003(3) -0.010(3) -0.010(3)
Pd1B 0.009(3) 0.009(3) 0.010(3) 0.0005(10) -0.0017(11) -0.0046(14)
Pd2B 0.016(7) 0.021(7) 0.022(7) 0.002(6) -0.001(6) -0.006(6)
W1 0.0133(4) 0.0162(4) 0.0220(4) 0.0018(3) -0.0078(3) -0.0082(3)
W2 0.0208(4) 0.0190(4) 0.0226(4) 0.0030(3) -0.0084(3) -0.0138(3)
W3 0.0188(4) 0.0106(4) 0.0226(4) 0.0027(3) -0.0041(3) -0.0037(3)
W4 0.0112(4) 0.0148(4) 0.0235(4) -0.0004(3) -0.0058(3) -0.0048(3)
W5 0.0152(4) 0.0140(4) 0.0202(4) 0.0022(3) -0.0065(3) -0.0091(3)
W6 0.0215(4) 0.0091(4) 0.0202(4) 0.0031(3) -0.0093(3) -0.0039(3)
W7 0.0124(4) 0.0197(4) 0.0232(4) 0.0005(3) -0.0054(3) -0.0063(3)
W8 0.0240(4) 0.0286(5) 0.0217(4) 0.0052(3) -0.0066(3) -0.0188(4)
W9 0.0229(4) 0.0167(4) 0.0213(4) 0.0070(3) -0.0064(3) -0.0025(3)
W10 0.0150(4) 0.0187(4) 0.0233(4) 0.0006(3) -0.0092(3) -0.0067(3)
W11 0.0212(4) 0.0214(4) 0.0215(4) -0.0012(3) -0.0062(3) -0.0135(4)
W12 0.0245(4) 0.0116(4) 0.0217(4) 0.0002(3) -0.0089(3) 0.0007(3)
W13 0.0157(11) 0.0119(11) 0.0152(13) -0.0007(9) -0.0019(9) -0.0042(9)
W14 0.0231(7) 0.0291(7) 0.0234(7) 0.0014(6) -0.0047(5) -0.0116(6)
W15 0.0189(12) 0.0148(12) 0.0147(13) 0.0011(11) -0.0031(10) -0.0076(10)
W16 0.0257(7) 0.0267(7) 0.0233(7) 0.0042(6) -0.0108(6) -0.0109(6)
W17 0.0160(11) 0.0148(11) 0.0142(12) -0.0011(9) -0.0042(10) -0.0065(9)
W18 0.0243(7) 0.0235(7) 0.0258(7) -0.0003(5) -0.0089(5) -0.0094(6)
P1 0.009(2) 0.007(2) 0.014(2) 0.0034(17) -0.0046(17) -0.0042(18)
P2 0.012(2) 0.009(2) 0.017(2) 0.0051(18) -0.0072(19) -0.0048(19)
Na1 0.040(6) 0.039(6) 0.066(8) 0.000(5) -0.021(5) -0.014(5)
Na2 0.048(7) 0.056(7) 0.074(9) 0.010(6) -0.025(6) -0.018(6)
Na3 0.059(7) 0.031(6) 0.078(9) 0.004(6) -0.009(6) -0.021(6)
Na4 0.040(11) 0.031(11) 0.057(13) 0.018(9) -0.024(10) -0.014(9)
Na5 0.057(6) 0.057(6) 0.058(6) 0.0007(10) -0.0120(16) -0.028(3)
Na6 0.066(9) 0.066(9) 0.066(9) 0.0006(10) -0.014(2) -0.032(5)
Na7 0.025(7) 0.025(7) 0.025(7) 0.0002(10) -0.0053(17) -0.012(3)

loop_
_atom_type_symbol
_atom_type_description
_atom_type_scat_dispersion_real
_atom_type_scat_dispersion_imag
_atom_type_scat_source
C C 0.0033 0.0016 'International Tables Vol C Tables 4.2.6.8 and 6.1.1.4'
H H 0.0000 0.0000 'International Tables Vol C Tables 4.2.6.8 and 6.1.1.4'
O O 0.0106 0.0060 'International Tables Vol C Tables 4.2.6.8 and 6.1.1.4'
Na Na 0.0362 0.0249 'International Tables Vol C Tables 4.2.6.8 and 6.1.1.4'
P P 0.1023 0.0942 'International Tables Vol C Tables 4.2.6.8 and 6.1.1.4'
Pd Pd -0.9988 1.0072 'International Tables Vol C Tables 4.2.6.8 and 6.1.1.4'
W W -0.8490 6.8722 'International Tables Vol C Tables 4.2.6.8 and 6.1.1.4'

loop_
_geom_angle_atom_site_label_1
_geom_angle_atom_site_label_2
_geom_angle_atom_site_label_3
_geom_angle
_geom_angle_site_symmetry_1
_geom_angle_site_symmetry_3
Pd1A Pd1 Pd1B 57.7(5) . 2_656
Pd1A Pd1 O4D1 70.4(5) . 2_656
Pd1B Pd1 O4D1 110.4(6) 2_656 2_656
Pd1A Pd1 O1D1 68.3(5) . .
Pd1B Pd1 O1D1 108.7(6) 2_656 .
O4D1 Pd1 O1D1 89.2(6) 2_656 .
Pd1A Pd1 O6D1 108.8(5) . .
Pd1B Pd1 O6D1 67.8(6) 2_656 .
O4D1 Pd1 O6D1 178.1(6) 2_656 .
O1D1 Pd1 O6D1 92.1(7) . .
Pd1A Pd1 O3D1 109.3(5) . 2_656
Pd1B Pd1 O3D1 69.1(6) 2_656 2_656
O4D1 Pd1 O3D1 90.6(7) 2_656 2_656
O1D1 Pd1 O3D1 177.5(7) . 2_656
O6D1 Pd1 O3D1 88.0(7) . 2_656
Pd1A Pd1 Pd2B 32.3(4) . .
Pd1B Pd1 Pd2B 90.0(5) 2_656 .
O4D1 Pd1 Pd2B 51.7(5) 2_656 .
O1D1 Pd1 Pd2B 50.3(5) . .
O6D1 Pd1 Pd2B 128.5(6) . .
O3D1 Pd1 Pd2B 127.9(6) 2_656 .
Pd1A Pd1 Pd2A 87.9(3) . 2_656
Pd1B Pd1 Pd2A 30.2(4) 2_656 2_656
O4D1 Pd1 Pd2A 127.4(5) 2_656 2_656
O1D1 Pd1 Pd2A 127.1(5) . 2_656
O6D1 Pd1 Pd2A 50.7(5) . 2_656
O3D1 Pd1 Pd2A 51.4(5) 2_656 2_656
Pd2B Pd1 Pd2A 120.2(3) . 2_656
Pd1A Pd1 Pd2 57.5(2) . 2_656
Pd1B Pd1 Pd2 0.2(4) 2_656 2_656
O4D1 Pd1 Pd2 110.3(4) 2_656 2_656
O1D1 Pd1 Pd2 108.6(4) . 2_656
O6D1 Pd1 Pd2 68.0(5) . 2_656
O3D1 Pd1 Pd2 69.2(5) 2_656 2_656
Pd2B Pd1 Pd2 89.9(3) . 2_656
Pd2A Pd1 Pd2 30.38(14) 2_656 2_656
Pd1A Pd1 Pd2 1.0(2) . .
Pd1B Pd1 Pd2 58.8(4) 2_656 .
O4D1 Pd1 Pd2 69.6(4) 2_656 .
O1D1 Pd1 Pd2 67.7(4) . .
O6D1 Pd1 Pd2 109.6(5) . .
O3D1 Pd1 Pd2 109.9(5) 2_656 .
Pd2B Pd1 Pd2 31.3(3) . .
Pd2A Pd1 Pd2 88.94(15) 2_656 .
Pd2 Pd1 Pd2 58.57(7) 2_656 .
Pd1B Pd2 Pd1A 120.6(5) . .
Pd1B Pd2 Pd2A 61.6(5) . .
Pd1A Pd2 Pd2A 177.6(4) . .
Pd1B Pd2 Pd2B 177.5(7) . .
Pd1A Pd2 Pd2B 62.0(5) . .
Pd2A Pd2 Pd2B 115.8(6) . .
Pd1B Pd2 O5D2 110.5(6) . 2_656
Pd1A Pd2 O5D2 111.9(5) . 2_656
Pd2A Pd2 O5D2 67.3(5) . 2_656
Pd2B Pd2 O5D2 67.7(7) . 2_656
Pd1B Pd2 O2D2 110.8(6) . .
Pd1A Pd2 O2D2 111.3(5) . .
Pd2A Pd2 O2D2 66.5(5) . .
Pd2B Pd2 O2D2 67.5(7) . .
O5D2 Pd2 O2D2 86.6(6) 2_656 .
Pd1B Pd2 O4P1 68.6(6) . 2_656
Pd1A Pd2 O4P1 67.0(4) . 2_656
Pd2A Pd2 O4P1 115.2(5) . 2_656
Pd2B Pd2 O4P1 113.1(6) . 2_656
O5D2 Pd2 O4P1 96.5(6) 2_656 2_656
O2D2 Pd2 O4P1 176.9(6) . 2_656
Pd1B Pd2 O4P1 67.8(6) . .
Pd1A Pd2 O4P1 67.6(4) . .
Pd2A Pd2 O4P1 113.3(5) . .
Pd2B Pd2 O4P1 114.1(6) . .
O5D2 Pd2 O4P1 176.8(6) 2_656 .
O2D2 Pd2 O4P1 96.5(6) . .
O4P1 Pd2 O4P1 80.4(6) 2_656 .
Pd1B Pd2 Pd1A 30.7(5) . 2_656
Pd1A Pd2 Pd1A 89.8(3) . 2_656
Pd2A Pd2 Pd1A 92.4(3) . 2_656
Pd2B Pd2 Pd1A 151.8(5) . 2_656
O5D2 Pd2 Pd1A 128.9(5) 2_656 2_656
O2D2 Pd2 Pd1A 129.0(5) . 2_656
O4P1 Pd2 Pd1A 49.0(4) 2_656 2_656
O4P1 Pd2 Pd1A 48.3(4) . 2_656
Pd1B Pd2 Pd1B 90.4(5) . 2_656
Pd1A Pd2 Pd1B 30.2(3) . 2_656
Pd2A Pd2 Pd1B 152.0(4) . 2_656
Pd2B Pd2 Pd1B 92.2(6) . 2_656
O5D2 Pd2 Pd1B 129.6(5) 2_656 2_656
O2D2 Pd2 Pd1B 129.1(5) . 2_656
O4P1 Pd2 Pd1B 48.1(4) 2_656 2_656
O4P1 Pd2 Pd1B 48.5(4) . 2_656
Pd1A Pd2 Pd1B 59.6(3) 2_656 2_656
Pd1B Pd2 Pd2 60.9(4) . 2_656
Pd1A Pd2 Pd2 59.7(2) . 2_656
Pd2A Pd2 Pd2 122.5(3) . 2_656
Pd2B Pd2 Pd2 121.6(5) . 2_656
O5D2 Pd2 Pd2 136.8(4) 2_656 2_656
O2D2 Pd2 Pd2 136.6(5) . 2_656
O4P1 Pd2 Pd2 40.3(4) 2_656 2_656
O4P1 Pd2 Pd2 40.1(4) . 2_656
Pd1A Pd2 Pd2 30.16(14) 2_656 2_656
Pd1B Pd2 Pd2 29.5(2) 2_656 2_656
Pd1B Pd2 Pd1 0.2(5) . 2_656
Pd1A Pd2 Pd1 120.4(2) . 2_656
Pd2A Pd2 Pd1 61.8(3) . 2_656
Pd2B Pd2 Pd1 177.7(5) . 2_656
O5D2 Pd2 Pd1 110.7(4) 2_656 2_656
O2D2 Pd2 Pd1 110.9(5) . 2_656
O4P1 Pd2 Pd1 68.6(4) 2_656 2_656
O4P1 Pd2 Pd1 67.6(4) . 2_656
Pd1A Pd2 Pd1 30.55(14) 2_656 2_656
Pd1B Pd2 Pd1 90.2(3) 2_656 2_656
Pd2 Pd2 Pd1 60.70(7) 2_656 2_656
Pd2 Pd1A Pd1B 119.9(6) . 2_656
Pd2 Pd1A Pd1 177.9(4) . .
Pd1B Pd1A Pd1 62.2(5) 2_656 .
Pd2 Pd1A Pd2B 61.7(5) . .
Pd1B Pd1A Pd2B 178.4(8) 2_656 .
Pd1 Pd1A Pd2B 116.2(6) . .
Pd2 Pd1A O4P1 67.6(4) . 2_656
Pd1B Pd1A O4P1 67.6(6) 2_656 2_656
Pd1 Pd1A O4P1 113.6(5) . 2_656
Pd2B Pd1A O4P1 113.3(7) . 2_656
Pd2 Pd1A O4P1 67.5(4) . .
Pd1B Pd1A O4P1 67.5(6) 2_656 .
Pd1 Pd1A O4P1 114.3(5) . .
Pd2B Pd1A O4P1 113.8(7) . .
O4P1 Pd1A O4P1 80.6(6) 2_656 .
Pd2 Pd1A O1D1 114.0(6) . .
Pd1B Pd1A O1D1 109.2(7) 2_656 .
Pd1 Pd1A O1D1 64.8(5) . .
Pd2B Pd1A O1D1 69.9(7) . .
O4P1 Pd1A O1D1 176.6(6) 2_656 .
O4P1 Pd1A O1D1 97.3(6) . .
Pd2 Pd1A O4D1 115.6(5) . 2_656
Pd1B Pd1A O4D1 107.9(7) 2_656 2_656
Pd1 Pd1A O4D1 62.8(5) . 2_656
Pd2B Pd1A O4D1 70.7(7) . 2_656
O4P1 Pd1A O4D1 97.3(6) 2_656 2_656
O4P1 Pd1A O4D1 175.4(6) . 2_656
O1D1 Pd1A O4D1 84.6(6) . 2_656
Pd2 Pd1A Pd1B 29.4(3) . .
Pd1B Pd1A Pd1B 90.5(6) 2_656 .
Pd1 Pd1A Pd1B 152.7(4) . .
Pd2B Pd1A Pd1B 91.0(6) . .
O4P1 Pd1A Pd1B 49.2(5) 2_656 .
O4P1 Pd1A Pd1B 48.7(5) . .
O1D1 Pd1A Pd1B 130.9(6) . .
O4D1 Pd1A Pd1B 132.4(6) 2_656 .
Pd2 Pd1A Pd2 90.2(3) . 2_656
Pd1B Pd1A Pd2 29.7(5) 2_656 2_656
Pd1 Pd1A Pd2 91.9(3) . 2_656
Pd2B Pd1A Pd2 151.9(6) . 2_656
O4P1 Pd1A Pd2 49.0(4) 2_656 2_656
O4P1 Pd1A Pd2 48.6(4) . 2_656
O1D1 Pd1A Pd2 127.7(5) . 2_656
O4D1 Pd1A Pd2 127.1(5) 2_656 2_656
Pd1B Pd1A Pd2 60.8(3) . 2_656
Pd2 Pd1A Pd1A 59.9(2) . 2_656
Pd1B Pd1A Pd1A 60.0(5) 2_656 2_656
Pd1 Pd1A Pd1A 122.2(4) . 2_656
Pd2B Pd1A Pd1A 121.6(6) . 2_656
O4P1 Pd1A Pd1A 40.6(4) 2_656 2_656
O4P1 Pd1A Pd1A 40.0(4) . 2_656
O1D1 Pd1A Pd1A 137.3(6) . 2_656
O4D1 Pd1A Pd1A 137.8(6) 2_656 2_656
Pd1B Pd1A Pd1A 30.6(3) . 2_656
Pd2 Pd1A Pd1A 30.25(13) 2_656 2_656
Pd2 Pd1A Pd2A 1.21(19) . .
Pd1B Pd1A Pd2A 121.0(5) 2_656 .
Pd1 Pd1A Pd2A 176.8(4) . .
Pd2B Pd1A Pd2A 60.6(5) . .
O4P1 Pd1A Pd2A 68.7(4) 2_656 .
O4P1 Pd1A Pd2A 67.9(4) . .
O1D1 Pd1A Pd2A 112.9(5) . .
O4D1 Pd1A Pd2A 115.2(5) 2_656 .
Pd1B Pd1A Pd2A 30.5(3) . .
Pd2 Pd1A Pd2A 91.3(2) 2_656 .
Pd1A Pd1A Pd2A 61.1(2) 2_656 .
Pd2 Pd2A Pd1B 56.7(5) . .
Pd2 Pd2A O2D2 66.1(5) . .
Pd1B Pd2A O2D2 107.1(7) . .
Pd2 Pd2A O5D2 65.1(5) . 2_656
Pd1B Pd2A O5D2 105.6(7) . 2_656
O2D2 Pd2A O5D2 85.5(7) . 2_656
Pd2 Pd2A O6D1 106.4(6) . 2_656
Pd1B Pd2A O6D1 63.7(6) . 2_656
O2D2 Pd2A O6D1 170.7(7) . 2_656
O5D2 Pd2A O6D1 96.4(7) 2_656 2_656
Pd2 Pd2A O3D1 107.4(6) . .
Pd1B Pd2A O3D1 64.3(7) . .
O2D2 Pd2A O3D1 97.9(7) . .
O5D2 Pd2A O3D1 169.8(7) 2_656 .
O6D1 Pd2A O3D1 78.7(7) 2_656 .
Pd2 Pd2A Pd2B 32.6(3) . .
Pd1B Pd2A Pd2B 89.3(6) . .
O2D2 Pd2A Pd2B 47.7(6) . .
O5D2 Pd2A Pd2B 47.4(5) 2_656 .
O6D1 Pd2A Pd2B 128.5(6) 2_656 .
O3D1 Pd2A Pd2B 129.7(6) . .
Pd2 Pd2A Pd1 87.8(3) . 2_656
Pd1B Pd2A Pd1 31.0(4) . 2_656
O2D2 Pd2A Pd1 126.9(5) . 2_656
O5D2 Pd2A Pd1 125.5(5) 2_656 2_656
O6D1 Pd2A Pd1 45.3(4) 2_656 2_656
O3D1 Pd2A Pd1 45.2(5) . 2_656
Pd2B Pd2A Pd1 120.3(4) . 2_656
Pd2 Pd2A Pd1A 1.18(18) . .
Pd1B Pd2A Pd1A 57.8(5) . .
O2D2 Pd2A Pd1A 65.0(5) . .
O5D2 Pd2A Pd1A 64.7(5) 2_656 .
O6D1 Pd2A Pd1A 107.6(5) 2_656 .
O3D1 Pd2A Pd1A 108.0(5) . .
Pd2B Pd2A Pd1A 31.5(3) . .
Pd1 Pd2A Pd1A 88.9(2) 2_656 .
Pd2 Pd2A Pd1A 57.3(2) . 2_656
Pd1B Pd2A Pd1A 0.7(5) . 2_656
O2D2 Pd2A Pd1A 107.2(5) . 2_656
O5D2 Pd2A Pd1A 106.2(5) 2_656 2_656
O6D1 Pd2A Pd1A 63.5(5) 2_656 2_656
O3D1 Pd2A Pd1A 63.6(5) . 2_656
Pd2B Pd2A Pd1A 89.9(4) . 2_656
Pd1 Pd2A Pd1A 30.47(14) 2_656 2_656
Pd1A Pd2A Pd1A 58.4(2) . 2_656
Pd2 Pd1B Pd1A 119.5(8) . 2_656
Pd2 Pd1B Pd2A 61.6(5) . .
Pd1A Pd1B Pd2A 178.6(10) 2_656 .
Pd2 Pd1B Pd1 179.6(9) . 2_656
Pd1A Pd1B Pd1 60.1(5) 2_656 2_656
Pd2A Pd1B Pd1 118.8(8) . 2_656
Pd2 Pd1B O4P1 68.2(6) . .
Pd1A Pd1B O4P1 66.6(6) 2_656 .
Pd2A Pd1B O4P1 113.6(8) . .
Pd1 Pd1B O4P1 111.4(7) 2_656 .
Pd2 Pd1B O4P1 67.3(6) . 2_656
Pd1A Pd1B O4P1 67.2(6) 2_656 2_656
Pd2A Pd1B O4P1 114.2(8) . 2_656
Pd1 Pd1B O4P1 112.5(7) 2_656 2_656
O4P1 Pd1B O4P1 80.1(7) . 2_656
Pd2 Pd1B O6D1 116.1(8) . 2_656
Pd1A Pd1B O6D1 107.8(8) 2_656 2_656
Pd2A Pd1B O6D1 71.9(7) . 2_656
Pd1 Pd1B O6D1 64.3(6) 2_656 2_656
O4P1 Pd1B O6D1 174.5(9) . 2_656
O4P1 Pd1B O6D1 98.1(8) 2_656 2_656
Pd2 Pd1B O3D1 116.7(8) . .
Pd1A Pd1B O3D1 106.8(8) 2_656 .
Pd2A Pd1B O3D1 71.9(7) . .
Pd1 Pd1B O3D1 63.5(6) 2_656 .
O4P1 Pd1B O3D1 97.0(8) . .
O4P1 Pd1B O3D1 173.9(9) 2_656 .
O6D1 Pd1B O3D1 84.3(8) 2_656 .
Pd2 Pd1B Pd1A 30.1(3) . .
Pd1A Pd1B Pd1A 89.5(6) 2_656 .
Pd2A Pd1B Pd1A 91.7(6) . .
Pd1 Pd1B Pd1A 149.5(7) 2_656 .
O4P1 Pd1B Pd1A 49.0(5) . .
O4P1 Pd1B Pd1A 48.3(5) 2_656 .
O6D1 Pd1B Pd1A 133.1(7) 2_656 .
O3D1 Pd1B Pd1A 132.9(7) . .
Pd2 Pd1B Pd2 89.6(5) . 2_656
Pd1A Pd1B Pd2 29.9(3) 2_656 2_656
Pd2A Pd1B Pd2 151.2(7) . 2_656
Pd1 Pd1B Pd2 90.0(5) 2_656 2_656
O4P1 Pd1B Pd2 48.0(4) . 2_656
O4P1 Pd1B Pd2 48.3(4) 2_656 2_656
O6D1 Pd1B Pd2 127.2(7) 2_656 2_656
O3D1 Pd1B Pd2 126.0(7) . 2_656
Pd1A Pd1B Pd2 59.6(3) . 2_656
Pd2 Pd1B Pd1B 60.4(4) . 2_656
Pd1A Pd1B Pd1B 59.2(5) 2_656 2_656
Pd2A Pd1B Pd1B 122.0(8) . 2_656
Pd1 Pd1B Pd1B 119.3(7) 2_656 2_656
O4P1 Pd1B Pd1B 40.2(5) . 2_656
O4P1 Pd1B Pd1B 39.9(5) 2_656 2_656
O6D1 Pd1B Pd1B 137.8(8) 2_656 2_656
O3D1 Pd1B Pd1B 137.0(8) . 2_656
Pd1A Pd1B Pd1B 30.3(3) . 2_656
Pd2 Pd1B Pd1B 29.3(2) 2_656 2_656
Pd2 Pd1B Pd2B 1.3(4) . .
Pd1A Pd1B Pd2B 120.8(7) 2_656 .
Pd2A Pd1B Pd2B 60.3(5) . .
Pd1 Pd1B Pd2B 179.1(7) 2_656 .
O4P1 Pd1B Pd2B 69.2(6) . .
O4P1 Pd1B Pd2B 68.2(5) 2_656 .
O6D1 Pd1B Pd2B 115.2(7) 2_656 .
O3D1 Pd1B Pd2B 115.9(7) . .
Pd1A Pd1B Pd2B 31.4(3) . .
Pd2 Pd1B Pd2B 91.0(4) 2_656 .
Pd1B Pd1B Pd2B 61.7(5) 2_656 .
Pd2 Pd2B Pd1A 56.4(5) . .
Pd2 Pd2B O5D2 63.8(6) . 2_656
Pd1A Pd2B O5D2 105.1(8) . 2_656
Pd2 Pd2B O2D2 64.3(7) . .
Pd1A Pd2B O2D2 105.0(9) . .
O5D2 Pd2B O2D2 83.7(8) 2_656 .
Pd2 Pd2B O1D1 105.7(9) . .
Pd1A Pd2B O1D1 63.8(7) . .
O5D2 Pd2B O1D1 168.5(10) 2_656 .
O2D2 Pd2B O1D1 96.2(9) . .
Pd2 Pd2B O4D1 106.6(8) . 2_656
Pd1A Pd2B O4D1 63.8(6) . 2_656
O5D2 Pd2B O4D1 98.2(8) 2_656 2_656
O2D2 Pd2B O4D1 168.9(10) . 2_656
O1D1 Pd2B O4D1 79.8(7) . 2_656
Pd2 Pd2B Pd2A 31.6(3) . .
Pd1A Pd2B Pd2A 88.0(6) . .
O5D2 Pd2B Pd2A 46.6(5) 2_656 .
O2D2 Pd2B Pd2A 46.4(5) . .
O1D1 Pd2B Pd2A 126.7(8) . .
O4D1 Pd2B Pd2A 128.7(7) 2_656 .
Pd2 Pd2B Pd1 87.8(6) . .
Pd1A Pd2B Pd1 31.5(4) . .
O5D2 Pd2B Pd1 125.9(7) 2_656 .
O2D2 Pd2B Pd1 125.8(8) . .
O1D1 Pd2B Pd1 45.8(5) . .
O4D1 Pd2B Pd1 44.8(5) 2_656 .
Pd2A Pd2B Pd1 119.4(5) . .
Pd2 Pd2B Pd1B 1.2(3) . .
Pd1A Pd2B Pd1B 57.6(5) . .
O5D2 Pd2B Pd1B 62.9(6) 2_656 .
O2D2 Pd2B Pd1B 63.5(6) . .
O1D1 Pd2B Pd1B 106.7(7) . .
O4D1 Pd2B Pd1B 107.5(7) 2_656 .
Pd2A Pd2B Pd1B 30.4(3) . .
Pd1 Pd2B Pd1B 89.0(4) . .
Pd2 Pd2B Pd1B 57.1(5) . 2_656
Pd1A Pd2B Pd1B 0.8(4) . 2_656
O5D2 Pd2B Pd1B 105.5(7) 2_656 2_656
O2D2 Pd2B Pd1B 105.7(7) . 2_656
O1D1 Pd2B Pd1B 63.4(6) . 2_656
O4D1 Pd2B Pd1B 63.2(6) 2_656 2_656
Pd2A Pd2B Pd1B 88.7(5) . 2_656
Pd1 Pd2B Pd1B 30.7(3) . 2_656
Pd1B Pd2B Pd1B 58.3(4) . 2_656
O1T W1 O1D1 100.8(8) . .
O1T W1 O12 103.9(9) . .
O1D1 W1 O12 97.3(8) . .
O1T W1 O16 96.1(9) . .
O1D1 W1 O16 89.6(8) . .
O12 W1 O16 157.1(9) . .
O1T W1 O17 93.2(8) . .
O1D1 W1 O17 164.8(8) . .
O12 W1 O17 85.0(9) . .
O16 W1 O17 82.9(9) . .
O1T W1 O1P1 166.9(7) . .
O1D1 W1 O1P1 82.0(7) . .
O12 W1 O1P1 88.3(8) . .
O16 W1 O1P1 71.0(8) . .
O17 W1 O1P1 83.0(7) . .
O1T W1 O1P3 159.1(11) . .
O1D1 W1 O1P3 83.6(10) . .
O12 W1 O1P3 55.1(11) . .
O16 W1 O1P3 104.4(11) . .
O17 W1 O1P3 85.4(11) . .
O1P1 W1 O1P3 33.4(10) . .
O2T W2 O2D2 101.2(8) . .
O2T W2 O12 104.6(8) . .
O2D2 W2 O12 94.3(8) . .
O2T W2 O23 95.6(10) . .
O2D2 W2 O23 91.9(9) . .
O12 W2 O23 157.2(10) . .
O2T W2 O28 92.7(9) . .
O2D2 W2 O28 166.1(9) . .
O12 W2 O28 83.4(9) . .
O23 W2 O28 85.3(11) . .
O2T W2 O2P1 165.5(7) . .
O2D2 W2 O2P1 82.4(7) . .
O12 W2 O2P1 89.0(8) . .
O23 W2 O2P1 70.1(9) . .
O28 W2 O2P1 83.8(8) . .
O2T W2 O1P3 157.3(10) . .
O2D2 W2 O1P3 82.0(10) . .
O12 W2 O1P3 52.7(11) . .
O23 W2 O1P3 106.7(12) . .
O28 W2 O1P3 85.8(11) . .
O2P1 W2 O1P3 36.6(10) . .
O3T W3 O3D1 101.9(8) . .
O3T W3 O34 105.5(9) . .
O3D1 W3 O34 91.2(9) . .
O3T W3 O23 97.9(9) . .
O3D1 W3 O23 94.5(9) . .
O34 W3 O23 154.2(10) . .
O3T W3 O39 92.1(8) . .
O3D1 W3 O39 166.0(8) . .
O34 W3 O39 85.0(9) . .
O23 W3 O39 83.4(10) . .
O3T W3 O2P1 165.6(7) . .
O3D1 W3 O2P1 83.7(7) . .
O34 W3 O2P1 87.4(8) . .
O23 W3 O2P1 68.3(9) . .
O39 W3 O2P1 82.6(8) . .
O3T W3 O2P3 158.2(9) . .
O3D1 W3 O2P3 78.9(9) . .
O34 W3 O2P3 52.7(10) . .
O23 W3 O2P3 103.8(11) . .
O39 W3 O2P3 88.1(10) . .
O2P1 W3 O2P3 35.6(9) . .
O4T W4 O4D1 101.1(7) . .
O4T W4 O34 105.6(9) . .
O4D1 W4 O34 92.4(9) . .
O4T W4 O45 97.4(9) . .
O4D1 W4 O45 93.4(8) . .
O34 W4 O45 154.8(10) . .
O4T W4 O410 93.1(8) . .
O4D1 W4 O410 165.7(8) . .
O34 W4 O410 82.4(9) . .
O45 W4 O410 86.0(9) . .
O4T W4 O2P3 159.5(10) . .
O4D1 W4 O2P3 79.8(9) . .
O34 W4 O2P3 54.1(11) . .
O45 W4 O2P3 103.0(10) . .
O410 W4 O2P3 86.5(10) . .
O4T W4 O3P1 165.8(7) . .
O4D1 W4 O3P1 83.1(7) . .
O34 W4 O3P1 87.7(9) . .
O45 W4 O3P1 68.7(8) . .
O410 W4 O3P1 83.4(8) . .
O2P3 W4 O3P1 34.3(9) . .
O5T W5 O5D2 100.9(7) . .
O5T W5 O56 105.2(10) . .
O5D2 W5 O56 94.5(9) . .
O5T W5 O45 96.7(9) . .
O5D2 W5 O45 91.4(8) . .
O56 W5 O45 155.8(10) . .
O5T W5 O511 93.3(8) . .
O5D2 W5 O511 165.8(8) . .
O56 W5 O511 83.2(10) . .
O45 W5 O511 85.4(9) . .
O5T W5 O3P1 166.6(7) . .
O5D2 W5 O3P1 81.8(7) . .
O56 W5 O3P1 87.5(9) . .
O45 W5 O3P1 70.1(8) . .
O511 W5 O3P1 84.1(8) . .
O5T W5 O3P3 157.7(12) . .
O5D2 W5 O3P3 81.7(11) . .
O56 W5 O3P3 52.5(13) . .
O45 W5 O3P3 105.5(12) . .
O511 W5 O3P3 85.8(12) . .
O3P1 W5 O3P3 35.4(11) . .
O6T W6 O6D1 100.4(7) . .
O6T W6 O56 106.5(9) . .
O6D1 W6 O56 98.2(9) . .
O6T W6 O16 97.4(8) . .
O6D1 W6 O16 89.4(8) . .
O56 W6 O16 153.0(10) . .
O6T W6 O612 93.0(8) . .
O6D1 W6 O612 164.9(8) . .
O56 W6 O612 84.5(10) . .
O16 W6 O612 82.0(9) . .
O6T W6 O1P1 166.4(7) . .
O6D1 W6 O1P1 82.6(7) . .
O56 W6 O1P1 86.0(9) . .
O16 W6 O1P1 69.2(8) . .
O612 W6 O1P1 82.8(8) . .
O6T W6 O3P3 158.8(11) . .
O6D1 W6 O3P3 83.9(12) . .
O56 W6 O3P3 52.3(13) . .
O16 W6 O3P3 103.5(12) . .
O612 W6 O3P3 86.2(12) . .
O1P1 W6 O3P3 34.2(11) . .
O7T W7 O17 100.2(9) . .
O7T W7 O78 104.2(9) . .
O17 W7 O78 89.5(9) . .
O7T W7 O712 95.7(8) . .
O17 W7 O712 94.5(9) . .
O78 W7 O712 158.7(9) . .
O7T W7 O713 98.6(8) . .
O17 W7 O713 161.2(8) . .
O78 W7 O713 86.6(8) . .
O712 W7 O713 82.9(8) . .
O7T W7 O1P2 165.3(8) . .
O17 W7 O1P2 83.1(9) . .
O78 W7 O1P2 90.1(8) . .
O712 W7 O1P2 69.7(8) . .
O713 W7 O1P2 78.5(7) . .
O7T W7 O1P4 160.1(11) . .
O17 W7 O1P4 85.7(12) . .
O78 W7 O1P4 56.6(11) . .
O712 W7 O1P4 102.8(11) . .
O713 W7 O1P4 76.8(11) . .
O1P2 W7 O1P4 33.6(11) . .
O8T W8 O28 100.7(9) . .
O8T W8 O78 103.5(9) . .
O28 W8 O78 90.9(10) . .
O8T W8 O89 94.2(9) . .
O28 W8 O89 94.5(11) . .
O78 W8 O89 160.2(10) . .
O8T W8 O814 96.0(7) . .
O28 W8 O814 163.3(9) . .
O78 W8 O814 87.0(8) . .
O89 W8 O814 82.4(9) . .
O8T W8 O2P2 164.0(7) . .
O28 W8 O2P2 83.8(9) . .
O78 W8 O2P2 91.8(8) . .
O89 W8 O2P2 70.0(9) . .
O814 W8 O2P2 79.7(7) . .
O8T W8 O1P4 159.4(11) . .
O28 W8 O1P4 87.5(12) . .
O78 W8 O1P4 57.1(12) . .
O89 W8 O1P4 104.1(12) . .
O814 W8 O1P4 77.4(11) . .
O2P2 W8 O1P4 34.7(11) . .
O9T W9 O910 106.8(8) . .
O9T W9 O39 98.9(9) . .
O910 W9 O39 90.6(9) . .
O9T W9 O915 99.2(7) . .
O910 W9 O915 88.0(8) . .
O39 W9 O915 161.5(8) . .
O9T W9 O89 95.0(9) . .
O910 W9 O89 157.6(9) . .
O39 W9 O89 91.2(10) . .
O915 W9 O89 83.2(8) . .
O9T W9 O2P2 164.4(7) . .
O910 W9 O2P2 88.7(8) . .
O39 W9 O2P2 82.2(9) . .
O915 W9 O2P2 79.3(7) . .
O89 W9 O2P2 69.4(9) . .
O9T W9 O2P4 157.6(10) . .
O910 W9 O2P4 52.2(11) . .
O39 W9 O2P4 89.7(11) . .
O915 W9 O2P4 74.9(10) . .
O89 W9 O2P4 105.5(11) . .
O2P2 W9 O2P4 37.1(10) . .
O1OT W10 O410 101.1(9) . .
O1OT W10 O910 106.4(8) . .
O410 W10 O910 87.6(9) . .
O1OT W10 O101 95.9(8) . .
O410 W10 O101 93.9(9) . .
O910 W10 O101 157.0(9) . .
O1OT W10 O106 97.6(8) . .
O410 W10 O106 161.3(8) . .
O910 W10 O106 87.0(8) . .
O101 W10 O106 84.2(8) . .
O1OT W10 O2P4 159.1(11) . .
O410 W10 O2P4 87.5(11) . .
O910 W10 O2P4 54.5(11) . .
O101 W10 O2P4 102.6(11) . .
O106 W10 O2P4 74.9(11) . .
O1OT W10 O3P2 165.5(7) . .
O410 W10 O3P2 83.6(8) . .
O910 W10 O3P2 87.5(8) . .
O101 W10 O3P2 69.9(8) . .
O106 W10 O3P2 78.3(7) . .
O2P4 W10 O3P2 33.3(10) . .
O11T W11 O511 100.3(9) . .
O11T W11 O112 106.7(8) . .
O511 W11 O112 89.7(9) . .
O11T W11 O101 95.5(8) . .
O511 W11 O101 92.9(9) . .
O112 W11 O101 156.8(9) . .
O11T W11 O117 98.7(7) . .
O511 W11 O117 160.8(8) . .
O112 W11 O117 87.1(8) . .
O101 W11 O117 82.9(7) . .
O11T W11 O3P4 157.0(12) . .
O511 W11 O3P4 86.3(13) . .
O112 W11 O3P4 50.9(12) . .
O101 W11 O3P4 106.2(12) . .
O117 W11 O3P4 77.0(11) . .
O11T W11 O3P2 165.3(7) . .
O511 W11 O3P2 83.3(8) . .
O112 W11 O3P2 87.4(8) . .
O101 W11 O3P2 70.0(8) . .
O117 W11 O3P2 77.7(6) . .
O3P4 W11 O3P2 36.5(11) . .
O12T W12 O612 99.5(9) . .
O12T W12 O112 107.4(8) . .
O612 W12 O112 90.3(10) . .
O12T W12 O123 99.3(7) . .
O612 W12 O123 160.8(9) . .
O112 W12 O123 87.8(8) . .
O12T W12 O712 96.2(8) . .
O612 W12 O712 92.5(10) . .
O112 W12 O712 155.3(9) . .
O123 W12 O712 81.5(8) . .
O12T W12 O3P4 157.6(12) . .
O612 W12 O3P4 87.0(13) . .
O112 W12 O3P4 50.7(12) . .
O123 W12 O3P4 77.0(12) . .
O712 W12 O3P4 105.0(12) . .
O12T W12 O1P2 164.3(7) . .
O612 W12 O1P2 83.0(9) . .
O112 W12 O1P2 88.0(8) . .
O123 W12 O1P2 77.8(7) . .
O712 W12 O1P2 68.1(8) . .
O3P4 W12 O1P2 37.4(12) . .
O13T W13 W18 112.9(15) . .
O13T W13 O123 105.4(16) . .
W18 W13 O123 61.0(5) . .
O13T W13 O137 95.9(19) . .
W18 W13 O137 29.5(11) . .
O123 W13 O137 88.1(12) . .
O13T W13 O135 99(2) . .
W18 W13 O135 103.9(12) . .
O123 W13 O135 155.0(13) . .
O137 W13 O135 83.4(17) . .
O13T W13 O713 105.8(16) . .
W18 W13 O713 139.1(5) . .
O123 W13 O713 96.7(7) . .
O137 W13 O713 155.5(11) . .
O135 W13 O713 82.3(14) . .
O13T W13 W14 112.0(15) . .
W18 W13 W14 117.46(13) . .
O123 W13 W14 137.9(5) . .
O137 W13 W14 106.3(11) . .
O135 W13 W14 28.3(13) . .
O713 W13 W14 55.3(5) . .
O13T W13 O4P2 168.5(16) . .
W18 W13 O4P2 64.5(3) . .
O123 W13 O4P2 83.4(6) . .
O137 W13 O4P2 76.7(11) . .
O135 W13 O4P2 71.8(13) . .
O713 W13 O4P2 80.1(6) . .
W14 W13 O4P2 62.8(3) . .
O14T W14 O814 102.5(10) . .
O14T W14 W15 110.7(8) . .
O814 W14 W15 64.5(5) . .
O14T W14 O713 104.8(10) . .
O814 W14 O713 94.6(8) . .
W15 W14 O713 141.7(5) . .
O14T W14 O146 100.6(11) . .
O814 W14 O146 81.7(10) . .
W15 W14 O146 18.9(8) . .
O713 W14 O146 154.6(9) . .
O14T W14 O148 101.9(11) . .
O814 W14 O148 155.6(9) . .
W15 W14 O148 104.8(8) . .
O713 W14 O148 80.9(10) . .
O146 W14 O148 92.1(12) . .
O14T W14 W13 111.9(8) . .
O814 W14 W13 141.4(5) . .
W15 W14 W13 115.91(12) . .
O713 W14 W13 60.5(5) . .
O146 W14 W13 107.9(7) . .
O148 W14 W13 21.5(9) . .
O14T W14 O4P2 168.5(9) . .
O814 W14 O4P2 84.7(6) . .
W15 W14 O4P2 64.1(4) . .
O713 W14 O4P2 83.3(6) . .
O146 W14 O4P2 71.3(8) . .
O148 W14 O4P2 71.0(9) . .
W13 W14 O4P2 64.7(4) . .
O15T W15 W16 110.0(13) . .
O15T W15 O135 98.1(18) . .
W16 W15 O135 109.2(13) . .
O15T W15 W14 109.7(14) . .
W16 W15 W14 126.04(14) . .
O135 W15 W14 30.2(13) . .
O15T W15 O157 97.9(18) . .
W16 W15 O157 32.2(13) . .
O135 W15 O157 82.1(18) . .
W14 W15 O157 107.5(12) . .
O15T W15 O915 104.0(14) . .
W16 W15 O915 57.1(4) . .
O135 W15 O915 157.0(13) . .
W14 W15 O915 139.8(5) . .
O157 W15 O915 88.5(13) . .
O15T W15 O814 103.5(14) . .
W16 W15 O814 140.5(5) . .
O135 W15 O814 85.8(14) . .
W14 W15 O814 56.4(5) . .
O157 W15 O814 156.7(13) . .
O915 W15 O814 95.2(7) . .
O15T W15 O4P2 170.1(14) . .
W16 W15 O4P2 67.1(4) . .
O135 W15 O4P2 74.7(13) . .
W14 W15 O4P2 67.5(4) . .
O157 W15 O4P2 74.6(13) . .
O915 W15 O4P2 82.6(6) . .
O814 W15 O4P2 83.1(6) . .
O16T W16 O915 103.6(9) . .
O16T W16 W15 112.1(8) . .
O915 W16 W15 63.9(5) . .
O16T W16 O106 102.4(10) . .
O915 W16 O106 93.8(7) . .
W15 W16 O106 142.2(6) . .
O16T W16 O168 99.8(11) . .
O915 W16 O168 156.5(8) . .
W15 W16 O168 105.5(7) . .
O106 W16 O168 82.6(10) . .
O16T W16 O146 102.0(11) . .
O915 W16 O146 81.4(9) . .
W15 W16 O146 18.9(8) . .
O106 W16 O146 155.6(9) . .
O168 W16 O146 92.3(11) . .
O16T W16 W17 109.5(8) . .
O915 W16 W17 141.5(5) . .
W15 W16 W17 118.03(12) . .
O106 W16 W17 60.6(6) . .
O168 W16 W17 23.0(8) . .
O146 W16 W17 109.7(7) . .
O16T W16 O4P2 169.4(9) . .
O915 W16 O4P2 84.2(6) . .
W15 W16 O4P2 64.7(4) . .
O106 W16 O4P2 83.9(7) . .
O168 W16 O4P2 72.3(7) . .
O146 W16 O4P2 71.8(8) . .
W17 W16 O4P2 66.0(4) . .
O17T W17 O117 106.7(16) . .
O17T W17 W18 114.5(15) . .
O117 W17 W18 60.1(5) . .
O17T W17 O157 99.9(19) . .
O117 W17 O157 151.7(12) . .
W18 W17 O157 99.9(12) . .
O17T W17 O137 98.5(19) . .
O117 W17 O137 86.4(12) . .
W18 W17 O137 28.4(11) . .
O157 W17 O137 80.0(16) . .
O17T W17 O106 105.4(16) . .
O117 W17 O106 97.4(7) . .
W18 W17 O106 138.1(5) . .
O157 W17 O106 84.7(13) . .
O137 W17 O106 153.5(11) . .
O17T W17 W16 112.1(15) . .
O117 W17 W16 137.2(5) . .
W18 W17 W16 115.53(13) . .
O157 W17 W16 29.8(12) . .
O137 W17 W16 104.6(10) . .
O106 W17 W16 55.7(5) . .
O17T W17 O4P2 168.6(16) . .
O117 W17 O4P2 82.3(6) . .
W18 W17 O4P2 63.4(3) . .
O157 W17 O4P2 70.2(12) . .
O137 W17 O4P2 74.7(11) . .
O106 W17 O4P2 79.8(6) . .
W16 W17 O4P2 62.1(3) . .
O18T W18 W13 107.5(8) . .
O18T W18 O123 102.6(10) . .
W13 W18 O123 60.1(5) . .
O18T W18 W17 107.9(9) . .
W13 W18 W17 126.71(13) . .
O123 W18 W17 142.8(5) . .
O18T W18 O117 103.2(10) . .
W13 W18 O117 142.7(5) . .
O123 W18 O117 93.1(7) . .
W17 W18 O117 59.6(5) . .
O18T W18 O148 100.1(11) . .
W13 W18 O148 23.3(9) . .
O123 W18 O148 83.1(10) . .
W17 W18 O148 111.5(8) . .
O117 W18 O148 156.7(9) . .
O18T W18 O168 99.4(11) . .
W13 W18 O168 111.3(7) . .
O123 W18 O168 157.9(8) . .
W17 W18 O168 24.3(8) . .
O117 W18 O168 83.5(9) . .
O148 W18 O168 91.4(12) . .
O18T W18 O4P2 168.5(9) . .
W13 W18 O4P2 68.7(4) . .
O123 W18 O4P2 85.1(6) . .
W17 W18 O4P2 68.7(4) . .
O117 W18 O4P2 84.7(6) . .
O148 W18 O4P2 72.0(8) . .
O168 W18 O4P2 72.9(7) . .
O3P3 P1 O3P1 58.6(18) . .
O3P3 P1 O1P3 107(2) . .
O3P1 P1 O1P3 145.9(17) . .
O3P3 P1 O2P3 113(2) . .
O3P1 P1 O2P3 56.5(14) . .
O1P3 P1 O2P3 116.1(19) . .
O3P3 P1 O1P1 56.0(18) . .
O3P1 P1 O1P1 112.6(11) . .
O1P3 P1 O1P1 53.3(16) . .
O2P3 P1 O1P1 147.6(15) . .
O3P3 P1 O2P1 145.3(19) . .
O3P1 P1 O2P1 112.1(11) . .
O1P3 P1 O2P1 60.6(16) . .
O2P3 P1 O2P1 58.3(14) . .
O1P1 P1 O2P1 111.7(10) . .
O3P3 P1 O4P1 107.5(18) . .
O3P1 P1 O4P1 105.3(9) . .
O1P3 P1 O4P1 108.7(15) . .
O2P3 P1 O4P1 104.9(13) . .
O1P1 P1 O4P1 107.5(9) . .
O2P1 P1 O4P1 107.1(9) . .
O1P4 P2 O2P4 117(2) . .
O1P4 P2 O3P2 147.7(19) . .
O2P4 P2 O3P2 55.1(16) . .
O1P4 P2 O1P2 56.9(19) . .
O2P4 P2 O1P2 151.7(17) . .
O3P2 P2 O1P2 113.1(11) . .
O1P4 P2 O2P2 57.6(18) . .
O2P4 P2 O2P2 61.3(16) . .
O3P2 P2 O2P2 113.2(11) . .
O1P2 P2 O2P2 112.8(12) . .
O1P4 P2 O4P2 107.1(18) . .
O2P4 P2 O4P2 102.0(16) . .
O3P2 P2 O4P2 105.2(9) . .
O1P2 P2 O4P2 106.1(10) . .
O2P2 P2 O4P2 105.6(10) . .
O1P4 P2 O3P4 113(2) . .
O2P4 P2 O3P4 111(2) . .
O3P2 P2 O3P4 56.9(17) . .
O1P2 P2 O3P4 58.4(17) . .
O2P2 P2 O3P4 149.1(18) . .
O4P2 P2 O3P4 105.3(16) . .
O1P3 O1P1 O3P3 118(3) . .
O1P3 O1P1 P1 61.3(18) . .
O3P3 O1P1 P1 59.7(19) . .
O1P3 O1P1 W1 73.5(18) . .
O3P3 O1P1 W1 167(2) . .
P1 O1P1 W1 127.8(11) . .
O1P3 O1P1 W6 166(2) . .
O3P3 O1P1 W6 74.1(19) . .
P1 O1P1 W6 127.1(11) . .
W1 O1P1 W6 93.8(7) . .
O2P3 O2P1 O1P3 115(2) . .
O2P3 O2P1 P1 59.8(14) . .
O1P3 O2P1 P1 58.4(16) . .
O2P3 O2P1 W2 165.6(17) . .
O1P3 O2P1 W2 75.8(16) . .
P1 O2P1 W2 127.0(11) . .
O2P3 O2P1 W3 74.1(14) . .
O1P3 O2P1 W3 169.1(18) . .
P1 O2P1 W3 128.5(10) . .
W2 O2P1 W3 93.9(7) . .
O2P3 O3P1 O3P3 119(3) . .
O2P3 O3P1 P1 61.9(15) . .
O3P3 O3P1 P1 60.3(19) . .
O2P3 O3P1 W5 164.7(18) . .
O3P3 O3P1 W5 74.9(19) . .
P1 O3P1 W5 128.7(11) . .
O2P3 O3P1 W4 71.7(15) . .
O3P3 O3P1 W4 169(2) . .
P1 O3P1 W4 128.7(11) . .
W5 O3P1 W4 93.8(7) . .
O1P1 O1P3 P1 65.4(18) . .
O1P1 O1P3 O2P1 124(3) . .
P1 O1P3 O2P1 61.0(16) . .
O1P1 O1P3 W1 73.0(18) . .
P1 O1P3 W1 131(2) . .
O2P1 O1P3 W1 162(2) . .
O1P1 O1P3 W2 166(3) . .
P1 O1P3 W2 122(2) . .
O2P1 O1P3 W2 67.6(15) . .
W1 O1P3 W2 94.8(13) . .
O3P1 O2P3 O2P1 120(2) . .
O3P1 O2P3 P1 61.6(15) . .
O2P1 O2P3 P1 61.9(15) . .
O3P1 O2P3 W4 74.0(15) . .
O2P1 O2P3 W4 165(2) . .
P1 O2P3 W4 130.4(18) . .
O3P1 O2P3 W3 169(2) . .
O2P1 O2P3 W3 70.3(14) . .
P1 O2P3 W3 126.9(18) . .
W4 O2P3 W3 95.2(11) . .
O1P1 O3P3 O3P1 123(3) . .
O1P1 O3P3 P1 64(2) . .
O3P1 O3P3 P1 61.2(19) . .
O1P1 O3P3 W5 166(3) . .
O3P1 O3P3 W5 69.7(18) . .
P1 O3P3 W5 125(2) . .
O1P1 O3P3 W6 71.6(19) . .
O3P1 O3P3 W6 163(3) . .
P1 O3P3 W6 129(2) . .
W5 O3P3 W6 94.9(15) . .
O1P4 O1P2 O3P4 118(3) . .
O1P4 O1P2 P2 57.5(19) . .
O3P4 O1P2 P2 63.4(18) . .
O1P4 O1P2 W7 77.4(19) . .
O3P4 O1P2 W7 163(2) . .
P2 O1P2 W7 128.9(12) . .
O1P4 O1P2 W12 170(2) . .
O3P4 O1P2 W12 69.8(18) . .
P2 O1P2 W12 127.8(12) . .
W7 O1P2 W12 94.0(8) . .
O1P4 O2P2 O2P4 110(3) . .
O1P4 O2P2 P2 55.8(18) . .
O2P4 O2P2 P2 56.0(16) . .
O1P4 O2P2 W8 77.2(18) . .
O2P4 O2P2 W8 166.9(19) . .
P2 O2P2 W8 127.1(12) . .
O1P4 O2P2 W9 170(2) . .
O2P4 O2P2 W9 75.9(16) . .
P2 O2P2 W9 127.2(12) . .
W8 O2P2 W9 95.3(8) . .
O2P4 O3P2 P2 61.0(18) . .
O2P4 O3P2 O3P4 125(3) . .
P2 O3P2 O3P4 65.0(18) . .
O2P4 O3P2 W11 163(2) . .
P2 O3P2 W11 129.9(11) . .
O3P4 O3P2 W11 70.3(18) . .
O2P4 O3P2 W10 71.5(18) . .
P2 O3P2 W10 128.4(11) . .
O3P4 O3P2 W10 163(2) . .
W11 O3P2 W10 93.0(7) . .
O1P2 O1P4 P2 66(2) . .
O1P2 O1P4 O2P2 130(3) . .
P2 O1P4 O2P2 67(2) . .
O1P2 O1P4 W8 162(3) . .
P2 O1P4 W8 128(2) . .
O2P2 O1P4 W8 68.1(18) . .
O1P2 O1P4 W7 69.0(18) . .
P2 O1P4 W7 128(2) . .
O2P2 O1P4 W7 161(3) . .
W8 O1P4 W7 93.0(14) . .
O3P2 O2P4 P2 63.9(18) . .
O3P2 O2P4 O2P2 123(3) . .
P2 O2P4 O2P2 62.6(17) . .
O3P2 O2P4 W10 75.2(18) . .
P2 O2P4 W10 134(2) . .
O2P2 O2P4 W10 162(2) . .
O3P2 O2P4 W9 170(3) . .
P2 O2P4 W9 125(2) . .
O2P2 O2P4 W9 67.0(15) . .
W10 O2P4 W9 95.2(13) . .
O3P2 O3P4 O1P2 114(3) . .
O3P2 O3P4 P2 58.1(17) . .
O1P2 O3P4 P2 58.3(18) . .
O3P2 O3P4 W11 73.2(18) . .
O1P2 O3P4 W11 171(3) . .
P2 O3P4 W11 127(2) . .
O3P2 O3P4 W12 171(3) . .
O1P2 O3P4 W12 72.8(18) . .
P2 O3P4 W12 126(2) . .
W11 O3P4 W12 99.3(16) . .
W3 O3T Na4 172.0(11) . .
W4 O4T Na2 129.1(9) . 1_465
W5 O5T Na3 166.7(10) . .
W6 O6T Na1 166.9(9) . .
W7 O7T Na4 119.1(9) . 1_645
W8 O8T Na5 159.5(11) . .
W9 O9T Na7 160.9(12) . .
W1 O1D1 Pd1 141.8(9) . .
W1 O1D1 Pd1A 146.8(9) . .
Pd1 O1D1 Pd1A 46.9(4) . .
W1 O1D1 Pd2B 132.2(9) . .
Pd1 O1D1 Pd2B 83.9(7) . .
Pd1A O1D1 Pd2B 46.3(5) . .
W12 O12T Na2 161.0(10) . .
W1 O12 W2 148.3(12) . .
W13 O13T O148 25.3(12) . .
O148 O135 O146 128(3) . .
O148 O135 O14T 122(3) . .
O146 O135 O14T 110(3) . .
O148 O135 W15 127(3) . .
O146 O135 W15 17.6(10) . .
O14T O135 W15 106(2) . .
O148 O135 W13 19.3(13) . .
O146 O135 W13 129(3) . .
O14T O135 W13 115(2) . .
W15 O135 W13 120(2) . .
O18T O137 O148 122(3) . .
O18T O137 O168 120(2) . .
O148 O137 O168 117(2) . .
O18T O137 W13 110(2) . .
O148 O137 W13 22.7(12) . .
O168 O137 W13 123(2) . .
O18T O137 W17 109(2) . .
O148 O137 W17 122(2) . .
O168 O137 W17 22.8(10) . .
W13 O137 W17 118.3(18) . .
W14 O14T O135 33.4(15) . .
O157 O146 O135 103(3) . .
O157 O146 O15T 119(3) . .
O135 O146 O15T 119(3) . .
O157 O146 W14 122(2) . .
O135 O146 W14 31.5(17) . .
O15T O146 W14 116(2) . .
O157 O146 W16 33.3(16) . .
O135 O146 W16 123(2) . .
O15T O146 W16 116(2) . .
W14 O146 W16 124.3(13) . .
O135 O148 O137 116(3) . .
O135 O148 O13T 123(3) . .
O137 O148 O13T 109(2) . .
O135 O148 W18 127(2) . .
O137 O148 W18 30.3(14) . .
O13T O148 W18 110(2) . .
O135 O148 W14 30.4(19) . .
O137 O148 W14 132(2) . .
O13T O148 W14 120(2) . .
W18 O148 W14 123.5(14) . .
O146 O15T W15 20.6(11) . .
O168 O157 O146 133(3) . .
O168 O157 W15 131(3) . .
O146 O157 W15 17.9(11) . .
O168 O157 W17 20.8(12) . .
O146 O157 W17 132(3) . .
W15 O157 W17 122(2) . .
W1 O16 W6 124.5(12) . .
O157 O168 O137 113(3) . .
O157 O168 O17T 124(3) . .
O137 O168 O17T 114(2) . .
O157 O168 W16 32.0(17) . .
O137 O168 W16 129.4(18) . .
O17T O168 W16 117.0(19) . .
O157 O168 W18 123(2) . .
O137 O168 W18 30.0(14) . .
O17T O168 W18 112.1(19) . .
W16 O168 W18 121.4(11) . .
W7 O17 W1 171.0(12) . .
W17 O17T O168 27.2(11) . .
O137 O18T W18 34.9(15) . .
W2 O2D2 Pd2 149.0(9) . .
W2 O2D2 Pd2A 135.4(9) . .
Pd2 O2D2 Pd2A 47.4(4) . .
W2 O2D2 Pd2B 137.6(10) . .
Pd2 O2D2 Pd2B 48.1(5) . .
Pd2A O2D2 Pd2B 85.9(7) . .
W2 O23 W3 127.1(14) . .
W8 O28 W2 170.9(15) . .
W3 O3D1 Pd1 145.5(10) . 2_656
W3 O3D1 Pd1B 145.5(10) . .
Pd1 O3D1 Pd1B 47.5(5) 2_656 .
W3 O3D1 Pd2A 128.1(9) . .
Pd1 O3D1 Pd2A 83.4(7) 2_656 .
Pd1B O3D1 Pd2A 43.9(5) . .
W3 O34 W4 147.5(14) . .
W9 O39 W3 166.0(13) . .
P1 O4P1 Pd1A 130.9(8) . 2_656
P1 O4P1 Pd2 130.6(8) . 2_656
Pd1A O4P1 Pd2 45.4(3) 2_656 2_656
P1 O4P1 Pd1B 130.2(8) . .
Pd1A O4P1 Pd1B 45.8(5) 2_656 .
Pd2 O4P1 Pd1B 83.9(6) 2_656 .
P1 O4P1 Pd2 129.8(8) . .
Pd1A O4P1 Pd2 82.7(5) 2_656 .
Pd2 O4P1 Pd2 99.6(6) 2_656 .
Pd1B O4P1 Pd2 44.1(4) . .
P1 O4P1 Pd1A 129.6(8) . .
Pd1A O4P1 Pd1A 99.4(6) 2_656 .
Pd2 O4P1 Pd1A 82.4(5) 2_656 .
Pd1B O4P1 Pd1A 82.3(6) . .
Pd2 O4P1 Pd1A 45.0(3) . .
P1 O4P1 Pd1B 129.9(8) . 2_656
Pd1A O4P1 Pd1B 82.5(6) 2_656 2_656
Pd2 O4P1 Pd1B 44.0(4) 2_656 2_656
Pd1B O4P1 Pd1B 99.9(7) . 2_656
Pd2 O4P1 Pd1B 83.2(6) . 2_656
Pd1A O4P1 Pd1B 45.3(5) . 2_656
W4 O4D1 Pd1 145.1(9) . 2_656
W4 O4D1 Pd1A 145.0(9) . 2_656
Pd1 O4D1 Pd1A 46.8(4) 2_656 2_656
W4 O4D1 Pd2B 128.5(9) . 2_656
Pd1 O4D1 Pd2B 83.5(7) 2_656 2_656
Pd1A O4D1 Pd2B 45.4(5) 2_656 2_656
P2 O4P2 W15 126.1(8) . .
P2 O4P2 W18 122.9(8) . .
W15 O4P2 W18 111.0(6) . .
P2 O4P2 W16 123.8(8) . .
W15 O4P2 W16 48.3(3) . .
W18 O4P2 W16 93.4(5) . .
P2 O4P2 W14 122.7(8) . .
W15 O4P2 W14 48.4(3) . .
W18 O4P2 W14 93.3(5) . .
W16 O4P2 W14 92.4(5) . .
P2 O4P2 W13 122.6(8) . .
W15 O4P2 W13 93.0(5) . .
W18 O4P2 W13 46.8(3) . .
W16 O4P2 W13 113.6(6) . .
W14 O4P2 W13 52.5(3) . .
P2 O4P2 W17 123.1(8) . .
W15 O4P2 W17 92.7(5) . .
W18 O4P2 W17 47.9(3) . .
W16 O4P2 W17 51.9(3) . .
W14 O4P2 W17 114.2(6) . .
W13 O4P2 W17 89.8(5) . .
W5 O45 W4 127.0(12) . .
W5 O5D2 Pd2 148.5(9) . 2_656
W5 O5D2 Pd2A 139.5(9) . 2_656
Pd2 O5D2 Pd2A 47.6(4) 2_656 2_656
W5 O5D2 Pd2B 133.5(9) . 2_656
Pd2 O5D2 Pd2B 48.5(5) 2_656 2_656
Pd2A O5D2 Pd2B 86.0(7) 2_656 2_656
W6 O56 W5 149.1(15) . .
W6 O6D1 Pd1 141.2(9) . .
W6 O6D1 Pd1B 145.2(10) . 2_656
Pd1 O6D1 Pd1B 47.9(5) . 2_656
W6 O6D1 Pd2A 131.6(9) . 2_656
Pd1 O6D1 Pd2A 84.0(6) . 2_656
Pd1B O6D1 Pd2A 44.5(5) 2_656 2_656
W8 O78 W7 150.7(13) . .
W8 O89 W9 124.9(12) . .
W10 O101 W11 126.5(11) . .
W16 O106 W10 143.9(10) . .
W16 O106 W17 63.7(6) . .
W10 O106 W17 136.8(10) . .
W12 O112 W11 155.0(13) . .
W17 O117 W18 60.2(5) . .
W17 O117 W11 140.3(9) . .
W18 O117 W11 143.6(9) . .
W13 O123 W18 58.8(5) . .
W13 O123 W12 141.6(9) . .
W18 O123 W12 143.8(9) . .
W10 O410 W4 171.6(12) . .
W11 O511 W5 170.1(13) . .
W12 O612 W6 168.1(14) . .
W7 O712 W12 127.5(11) . .
W14 O713 W7 143.6(10) . .
W14 O713 W13 64.2(6) . .
W7 O713 W13 136.9(10) . .
W14 O814 W8 143.5(9) . .
W14 O814 W15 59.1(5) . .
W8 O814 W15 138.8(9) . .
W9 O910 W10 154.1(12) . .
W16 O915 W9 144.5(8) . .
W16 O915 W15 59.0(4) . .
W9 O915 W15 139.8(8) . .
O11W Na1 O21W 85.0(13) . 2_646
O11W Na1 O12W 173.0(10) . .
O21W Na1 O12W 97.5(13) 2_646 .
O11W Na1 O5W 95.2(9) . .
O21W Na1 O5W 177.5(13) 2_646 .
O12W Na1 O5W 82.6(9) . .
O11W Na1 O6W 96.3(9) . .
O21W Na1 O6W 82.2(13) 2_646 .
O12W Na1 O6W 90.5(9) . .
O5W Na1 O6W 95.3(8) . .
O11W Na1 O6T 79.8(8) . .
O21W Na1 O6T 89.5(12) 2_646 .
O12W Na1 O6T 93.6(8) . .
O5W Na1 O6T 93.0(8) . .
O6W Na1 O6T 171.1(9) . .
O11W Na1 Na2 137.8(8) . .
O21W Na1 Na2 137.2(12) 2_646 .
O12W Na1 Na2 40.3(7) . .
O5W Na1 Na2 42.6(6) . .
O6W Na1 Na2 90.2(6) . .
O6T Na1 Na2 98.0(6) . .
O4W Na2 O12W 175.8(11) . .
O4W Na2 O18W 87.0(11) . .
O12W Na2 O18W 96.5(11) . .
O4W Na2 O5W 93.6(9) . .
O12W Na2 O5W 82.5(9) . .
O18W Na2 O5W 170.6(11) . .
O4W Na2 O12T 90.1(8) . .
O12W Na2 O12T 91.9(8) . .
O18W Na2 O12T 95.1(10) . .
O5W Na2 O12T 94.3(8) . .
O4W Na2 O4T 89.3(8) . 1_645
O12W Na2 O4T 88.4(8) . 1_645
O18W Na2 O4T 89.7(9) . 1_645
O5W Na2 O4T 81.0(7) . 1_645
O12T Na2 O4T 175.2(8) . 1_645
O4W Na2 Na1 134.8(8) . .
O12W Na2 Na1 41.3(7) . .
O18W Na2 Na1 135.9(9) . .
O5W Na2 Na1 41.5(6) . .
O12T Na2 Na1 97.7(6) . .
O4T Na2 Na1 79.4(5) 1_645 .
O4W Na2 Na5 85.2(8) . 1_545
O12W Na2 Na5 99.0(8) . 1_545
O18W Na2 Na5 26.3(8) . 1_545
O5W Na2 Na5 163.1(8) . 1_545
O12T Na2 Na5 68.9(6) . 1_545
O4T Na2 Na5 115.8(7) 1_645 1_545
Na1 Na2 Na5 139.1(5) . 1_545
O21W Na3 O7W 169.9(14) . .
O21W Na3 O3W 83.9(13) . .
O7W Na3 O3W 102.4(8) . .
O21W Na3 O5T 87.5(13) . .
O7W Na3 O5T 86.7(8) . .
O3W Na3 O5T 170.5(9) . .
O21W Na3 O16W 89.0(14) . 1_545
O7W Na3 O16W 83.9(10) . 1_545
O3W Na3 O16W 83.8(10) . 1_545
O5T Na3 O16W 100.2(9) . 1_545
O21W Na3 Na4 107.6(13) . 1_545
O7W Na3 Na4 68.8(7) . 1_545
O3W Na3 Na4 65.2(6) . 1_545
O5T Na3 Na4 121.7(6) . 1_545
O16W Na3 Na4 28.7(8) 1_545 1_545
O1W Na4 O16W 83.9(12) 1_465 .
O1W Na4 O17W 93.2(13) 1_465 .
O16W Na4 O17W 170.0(15) . .
O1W Na4 O19W 174.8(16) 1_465 .
O16W Na4 O19W 100.2(15) . .
O17W Na4 O19W 82.2(16) . .
O1W Na4 O3T 87.1(9) 1_465 .
O16W Na4 O3T 103.0(12) . .
O17W Na4 O3T 86.4(12) . .
O19W Na4 O3T 95.1(13) . .
O1W Na4 O22W 139.5(14) 1_465 .
O16W Na4 O22W 70.7(14) . .
O17W Na4 O22W 116.7(16) . .
O19W Na4 O22W 45.6(14) . .
O3T Na4 O22W 69.5(11) . .
O1W Na4 O7T 94.4(9) 1_465 1_465
O16W Na4 O7T 85.6(11) . 1_465
O17W Na4 O7T 85.1(11) . 1_465
O19W Na4 O7T 82.7(12) . 1_465
O3T Na4 O7T 171.4(12) . 1_465
O22W Na4 O7T 113.7(12) . 1_465
O1W Na4 Na7 134.5(11) 1_465 .
O16W Na4 Na7 138.9(12) . .
O17W Na4 Na7 41.8(11) . .
O19W Na4 Na7 40.7(12) . .
O3T Na4 Na7 94.6(9) . .
O22W Na4 Na7 81.6(12) . .
O7T Na4 Na7 78.4(8) 1_465 .
O1W Na4 Na3 83.5(8) 1_465 1_565
O16W Na4 Na3 30.9(9) . 1_565
O17W Na4 Na3 158.4(12) . 1_565
O19W Na4 Na3 101.7(12) . 1_565
O3T Na4 Na3 72.1(7) . 1_565
O22W Na4 Na3 58.4(10) . 1_565
O7T Na4 Na3 116.5(8) 1_465 1_565
Na7 Na4 Na3 140.0(8) . 1_565
O18W Na5 O8T 97.0(13) 1_565 .
O18W Na5 O15W 92.0(14) 1_565 1_565
O8T Na5 O15W 165.8(14) . 1_565
O18W Na5 O9W 79.3(12) 1_565 .
O8T Na5 O9W 87.5(10) . .
O15W Na5 O9W 105.1(13) 1_565 .
O18W Na5 O24W 53.8(13) 1_565 1_565
O8T Na5 O24W 125.7(14) . 1_565
O15W Na5 O24W 52.8(12) 1_565 1_565
O9W Na5 O24W 122.2(14) . 1_565
O18W Na5 Na2 27.3(9) 1_565 1_565
O8T Na5 Na2 119.9(9) . 1_565
O15W Na5 Na2 71.9(9) 1_565 1_565
O9W Na5 Na2 68.4(8) . 1_565
O24W Na5 Na2 54.4(10) 1_565 1_565
O20W Na6 O20W 180(2) . 2_736
O20W Na6 O8W 117(2) . 2_736
O20W Na6 O8W 63(2) 2_736 2_736
O20W Na6 O8W 63(2) . .
O20W Na6 O8W 117(2) 2_736 .
O8W Na6 O8W 180(3) 2_736 .
O20W Na6 O6W 72.3(11) . .
O20W Na6 O6W 107.7(11) 2_736 .
O8W Na6 O6W 80.6(17) 2_736 .
O8W Na6 O6W 99.4(17) . .
O20W Na6 O6W 107.7(11) . 2_736
O20W Na6 O6W 72.3(11) 2_736 2_736
O8W Na6 O6W 99.4(17) 2_736 2_736
O8W Na6 O6W 80.6(17) . 2_736
O6W Na6 O6W 179.998(1) . 2_736
O19W Na7 O17W 79.0(17) . .
O19W Na7 O9T 98.4(16) . .
O17W Na7 O9T 91.6(14) . .
O19W Na7 Na4 40.8(12) . .
O17W Na7 Na4 38.5(10) . .
O9T Na7 Na4 99.7(11) . .
Na1 O5W Na2 95.9(9) . .
Na1 O6W Na6 131.8(9) . .
Na2 O12W Na1 98.5(10) . .
Na4 O16W Na3 120.3(14) . 1_565
Na4 O17W Na7 99.7(16) . .
Na5 O18W Na2 126.4(15) 1_545 .
Na4 O19W Na7 98.6(18) . .
Na3 O21W Na1 137(2) . 2_646

loop_
_geom_bond_atom_site_label_1
_geom_bond_atom_site_label_2
_geom_bond_distance
_geom_bond_site_symmetry_2
Pd1 Pd1A 1.623(6) .
Pd1 Pd1B 1.656(12) 2_656
Pd1 O4D1 1.978(15) 2_656
Pd1 O1D1 2.010(16) .
Pd1 O6D1 2.011(16) .
Pd1 O3D1 2.011(17) 2_656
Pd1 Pd2B 2.789(15) .
Pd1 Pd2A 2.815(7) 2_656
Pd1 Pd2 3.191(3) 2_656
Pd1 Pd2 3.190(3) .
Pd2 Pd1B 1.535(12) .
Pd2 Pd1A 1.568(6) .
Pd2 Pd2A 1.615(7) .
Pd2 Pd2B 1.658(14) .
Pd2 O5D2 1.985(15) 2_656
Pd2 O2D2 2.006(16) .
Pd2 O4P1 2.037(13) 2_656
Pd2 O4P1 2.050(13) .
Pd2 Pd1A 2.694(6) 2_656
Pd2 Pd1B 2.727(12) 2_656
Pd2 Pd2 3.121(4) 2_656
Pd2 Pd1 3.191(3) 2_656
Pd1A Pd1B 1.583(13) 2_656
Pd1A Pd2B 1.662(16) .
Pd1A O4P1 2.029(15) 2_656
Pd1A O4P1 2.052(15) .
Pd1A O1D1 2.063(17) .
Pd1A O4D1 2.096(16) 2_656
Pd1A Pd1B 2.695(13) .
Pd1A Pd2 2.694(6) 2_656
Pd1A Pd1A 3.112(12) 2_656
Pd1A Pd2A 3.182(9) .
Pd2A Pd1B 1.615(13) .
Pd2A O2D2 2.012(18) .
Pd2A O5D2 2.018(17) 2_656
Pd2A O6D1 2.192(18) 2_656
Pd2A O3D1 2.215(18) .
Pd2A Pd2B 2.773(16) .
Pd2A Pd1 2.815(7) 2_656
Pd2A Pd1A 3.198(9) 2_656
Pd1B Pd1A 1.583(13) 2_656
Pd1B Pd1 1.656(12) 2_656
Pd1B O4P1 2.043(18) .
Pd1B O4P1 2.057(18) 2_656
Pd1B O6D1 2.07(2) 2_656
Pd1B O3D1 2.10(2) .
Pd1B Pd2 2.727(12) 2_656
Pd1B Pd1B 3.14(2) 2_656
Pd1B Pd2B 3.192(19) .
Pd2B O5D2 2.05(2) 2_656
Pd2B O2D2 2.06(2) .
Pd2B O1D1 2.16(2) .
Pd2B O4D1 2.20(2) 2_656
Pd2B Pd1B 3.245(19) 2_656
W1 O1T 1.726(17) .
W1 O1D1 1.783(15) .
W1 O12 1.85(2) .
W1 O16 1.93(2) .
W1 O17 2.03(2) .
W1 O1P1 2.361(19) .
W1 O1P3 2.37(4) .
W2 O2T 1.729(17) .
W2 O2D2 1.783(16) .
W2 O12 1.86(2) .
W2 O23 1.89(3) .
W2 O28 2.02(2) .
W2 O2P1 2.360(19) .
W2 O1P3 2.48(4) .
W3 O3T 1.717(17) .
W3 O3D1 1.781(17) .
W3 O34 1.87(2) .
W3 O23 1.98(3) .
W3 O39 2.01(2) .
W3 O2P1 2.386(19) .
W3 O2P3 2.44(3) .
W4 O4T 1.704(16) .
W4 O4D1 1.785(15) .
W4 O34 1.84(2) .
W4 O45 1.95(2) .
W4 O410 2.00(2) .
W4 O2P3 2.38(3) .
W4 O3P1 2.412(19) .
W5 O5T 1.680(16) .
W5 O5D2 1.797(15) .
W5 O56 1.85(3) .
W5 O45 1.94(2) .
W5 O511 1.99(2) .
W5 O3P1 2.355(19) .
W5 O3P3 2.42(4) .
W6 O6T 1.711(16) .
W6 O6D1 1.789(16) .
W6 O56 1.86(3) .
W6 O16 2.00(2) .
W6 O612 2.03(2) .
W6 O1P1 2.395(19) .
W6 O3P3 2.43(4) .
W7 O7T 1.706(17) .
W7 O17 1.78(2) .
W7 O78 1.88(2) .
W7 O712 1.91(2) .
W7 O713 1.959(18) .
W7 O1P2 2.36(2) .
W7 O1P4 2.46(4) .
W8 O8T 1.695(15) .
W8 O28 1.79(2) .
W8 O78 1.82(2) .
W8 O89 1.95(2) .
W8 O814 1.997(16) .
W8 O2P2 2.34(2) .
W8 O1P4 2.46(4) .
W9 O9T 1.703(16) .
W9 O910 1.803(19) .
W9 O39 1.81(2) .
W9 O915 1.973(15) .
W9 O89 1.96(2) .
W9 O2P2 2.36(2) .
W9 O2P4 2.48(4) .
W10 O1OT 1.684(16) .
W10 O410 1.80(2) .
W10 O910 1.865(19) .
W10 O101 1.92(2) .
W10 O106 1.962(18) .
W10 O2P4 2.36(4) .
W10 O3P2 2.405(19) .
W11 O11T 1.702(16) .
W11 O511 1.82(2) .
W11 O112 1.84(2) .
W11 O101 1.96(2) .
W11 O117 1.982(15) .
W11 O3P4 2.34(4) .
W11 O3P2 2.376(19) .
W12 O12T 1.701(16) .
W12 O612 1.78(2) .
W12 O112 1.82(2) .
W12 O123 1.967(16) .
W12 O712 1.96(2) .
W12 O3P4 2.35(4) .
W12 O1P2 2.39(2) .
W13 O13T 1.75(5) .
W13 W18 1.882(3) .
W13 O123 1.906(16) .
W13 O137 1.94(4) .
W13 O135 1.98(4) .
W13 O713 2.040(18) .
W13 W14 2.110(3) .
W13 O4P2 2.404(14) .
W14 O14T 1.71(2) .
W14 O814 1.859(16) .
W14 W15 1.916(3) .
W14 O713 1.926(18) .
W14 O146 1.93(2) .
W14 O148 1.94(3) .
W14 O4P2 2.366(14) .
W15 O15T 1.79(4) .
W15 W16 1.901(3) .
W15 O135 1.95(4) .
W15 O157 1.91(4) .
W15 O915 1.993(15) .
W15 O814 2.014(17) .
W15 O4P2 2.303(15) .
W16 O16T 1.73(2) .
W16 O915 1.862(15) .
W16 O106 1.926(18) .
W16 O168 1.96(2) .
W16 O146 1.92(2) .
W16 W17 2.089(3) .
W16 O4P2 2.347(15) .
W17 O17T 1.72(5) .
W17 O117 1.920(16) .
W17 W18 1.932(3) .
W17 O157 2.00(4) .
W17 O137 2.03(4) .
W17 O106 2.031(19) .
W17 O4P2 2.426(14) .
W18 O18T 1.67(2) .
W18 O123 1.924(16) .
W18 O117 1.930(15) .
W18 O148 1.93(3) .
W18 O168 1.95(2) .
W18 O4P2 2.328(14) .
P1 O3P3 1.48(4) .
P1 O3P1 1.49(2) .
P1 O1P3 1.49(4) .
P1 O2P3 1.50(3) .
P1 O1P1 1.544(19) .
P1 O2P1 1.530(19) .
P1 O4P1 1.614(14) .
P2 O1P4 1.41(4) .
P2 O2P4 1.46(4) .
P2 O3P2 1.496(19) .
P2 O1P2 1.52(2) .
P2 O2P2 1.56(2) .
P2 O4P2 1.606(15) .
P2 O3P4 1.60(4) .
O1P1 O1P3 1.36(4) .
O1P1 O3P3 1.42(5) .
O2P1 O2P3 1.47(4) .
O2P1 O1P3 1.52(4) .
O3P1 O2P3 1.41(4) .
O3P1 O3P3 1.45(5) .
O1P2 O1P4 1.40(5) .
O1P2 O3P4 1.52(5) .
O2P2 O1P4 1.44(5) .
O2P2 O2P4 1.54(4) .
O3P2 O2P4 1.37(4) .
O3P2 O3P4 1.48(5) .
O3T Na4 2.42(3) .
O4T Na2 2.59(2) 1_465
O5T Na3 2.41(2) .
O6T Na1 2.419(19) .
O7T Na4 2.71(3) 1_645
O8T Na5 2.42(3) .
O9T Na7 2.46(4) .
O12T Na2 2.44(2) .
O13T O148 1.77(5) .
O135 O148 1.46(5) .
O135 O146 1.64(5) .
O135 O14T 1.78(5) .
O137 O18T 1.55(4) .
O137 O148 1.61(4) .
O137 O168 1.64(4) .
O146 O157 1.59(5) .
O146 O15T 1.64(5) .
O157 O168 1.47(5) .
O168 O17T 1.75(5) .
O3D1 Pd1 2.011(17) 2_656
O4P1 Pd1A 2.029(14) 2_656
O4P1 Pd2 2.038(13) 2_656
O4P1 Pd1B 2.057(18) 2_656
O4D1 Pd1 1.978(15) 2_656
O4D1 Pd1A 2.096(16) 2_656
O4D1 Pd2B 2.20(2) 2_656
O5D2 Pd2 1.985(15) 2_656
O5D2 Pd2A 2.018(17) 2_656
O5D2 Pd2B 2.05(2) 2_656
O6D1 Pd1B 2.07(2) 2_656
O6D1 Pd2A 2.192(18) 2_656
Na1 O11W 2.31(3) .
Na1 O21W 2.35(5) 2_646
Na1 O12W 2.36(3) .
Na1 O5W 2.36(2) .
Na1 O6W 2.40(2) .
Na1 Na2 3.544(18) .
Na2 O4W 2.32(3) .
Na2 O12W 2.32(3) .
Na2 O18W 2.35(3) .
Na2 O5W 2.41(3) .
Na2 O4T 2.59(2) 1_645
Na2 Na5 4.11(3) 1_545
Na3 O21W 2.25(5) .
Na3 O7W 2.33(3) .
Na3 O3W 2.36(2) .
Na3 O16W 2.45(4) 1_545
Na3 Na4 4.11(3) 1_545
Na4 O1W 2.24(3) 1_465
Na4 O16W 2.29(4) .
Na4 O17W 2.25(4) .
Na4 O19W 2.35(5) .
Na4 O22W 2.47(4) .
Na4 O7T 2.71(3) 1_465
Na4 Na7 3.56(4) .
Na4 Na3 4.11(3) 1_565
Na5 O18W 2.26(4) 1_565
Na5 O15W 2.44(4) 1_565
Na5 O9W 2.53(4) .
Na5 O24W 2.72(5) 1_565
Na5 Na2 4.11(3) 1_565
Na6 O20W 2.37(4) .
Na6 O20W 2.37(4) 2_736
Na6 O8W 2.38(7) 2_736
Na6 O8W 2.38(7) .
Na6 O6W 2.53(2) .
Na6 O6W 2.53(2) 2_736
Na7 O19W 2.34(5) .
Na7 O17W 2.40(5) .
O1W Na4 2.24(3) 1_645
O15W Na5 2.44(4) 1_545
O16W Na3 2.45(4) 1_565
O18W Na5 2.26(4) 1_545
O21W Na1 2.35(5) 2_646
O24W Na5 2.72(5) 1_545
